data_7133146
loop_
_publ_author_name
'Karnbrock, Simon B. H.'
'Golz, Christopher'
'Alcarazo, Manuel'

_publ_section_title
;
 P(V)-bis(amidophenolate) ligand cooperation: stoichiometric
 C&#xe001;O-bond cleavage in aldehydes and ketones.
;
_journal_issue 53
_journal_name_full 'Chemical communications (Cambridge, England)'
_journal_page_first 6745
_journal_page_last 6748
_journal_paper_doi 10.1039/d4cc02202e
_journal_volume 60
_journal_year 2024
_chemical_formula_moiety 'C45 H60 N2 O3 P, C32 H12 B F24, 2(C7 H8)'
_chemical_formula_sum 'C91 H88 B F24 N2 O3 P'
_chemical_formula_weight 1755.41
_chemical_name_systematic
'5-[(adamantan-1-yl)methylidene]-7,9,13,15-tetra-t-butyl-11-oxo-5H,11H-11\l5-dibenzo[4,5:7,8][1,3,6,2]oxadiazaphosphocino[2,3-b][1,3,2]benzoxazaphosphol-5-ium tetrakis[3,5-bis(trifluoromethyl)phenyl]borate toluene solvate'
_space_group_crystal_system monoclinic
_space_group_IT_number 14
_space_group_name_Hall '-P 2yn'
_space_group_name_H-M_alt 'P 1 21/n 1'
_atom_sites_solution_hydrogens geom
_atom_sites_solution_primary dual
_audit_creation_date 2024-05-28
_audit_creation_method
;FinalCif V137 by Daniel Kratzert, Freiburg 2024, 
https://dkratzert.de/finalcif.html
;
_audit_update_record
;
2024-05-28 deposited with the CCDC.	2024-06-03 downloaded from the CCDC.
;
_cell_angle_alpha 90
_cell_angle_beta 93.898(2)
_cell_angle_gamma 90
_cell_formula_units_Z 4
_cell_length_a 13.9705(8)
_cell_length_b 31.6393(19)
_cell_length_c 19.2626(12)
_cell_measurement_reflns_used 9648
_cell_measurement_temperature 100.00
_cell_measurement_theta_max 27.475
_cell_measurement_theta_min 2.169
_cell_volume 8494.7(9)
_computing_cell_refinement 'SAINT V8.40B (?, 2016)'
_computing_data_collection 'Bruker BIS 8.5.1.2 Release/2023-09-07 and APEX5 2023.9-2'
_computing_data_reduction 'SAINT V8.40B (?, 2016)'
_computing_molecular_graphics 'Olex2 1.5 (Dolomanov et al., 2009)'
_computing_publication_material 'Olex2 1.5 (Dolomanov et al., 2009)'
_computing_structure_refinement 'XL  (Sheldrick, 2008)'
_computing_structure_solution 'SHELXT 2018/2 (Sheldrick, 2018)'
_diffrn_ambient_environment N~2~
_diffrn_ambient_temperature 100.00
_diffrn_detector CPAD
_diffrn_detector_area_resol_mean 7.41
_diffrn_detector_type 'Bruker PHOTON III'
_diffrn_measured_fraction_theta_full 0.999
_diffrn_measured_fraction_theta_max 0.998
_diffrn_measurement_device 'four-circle diffractometer'
_diffrn_measurement_device_type 'Bruker D8 VENTURE dual wavelength Mo/Ag'
_diffrn_measurement_method '\w and \f scans'
_diffrn_measurement_specimen_support 'MiTeGen micromount'
_diffrn_radiation_monochromator 'mirror optics'
_diffrn_radiation_probe x-ray
_diffrn_radiation_type MoK\a
_diffrn_radiation_wavelength 0.71073
_diffrn_reflns_av_R_equivalents 0.0620
_diffrn_reflns_av_unetI/netI 0.0332
_diffrn_reflns_Laue_measured_fraction_full 0.999
_diffrn_reflns_Laue_measured_fraction_max 0.998
_diffrn_reflns_limit_h_max 18
_diffrn_reflns_limit_h_min -18
_diffrn_reflns_limit_k_max 41
_diffrn_reflns_limit_k_min -41
_diffrn_reflns_limit_l_max 24
_diffrn_reflns_limit_l_min -24
_diffrn_reflns_number 200748
_diffrn_reflns_point_group_measured_fraction_full 0.999
_diffrn_reflns_point_group_measured_fraction_max 0.998
_diffrn_reflns_theta_full 25.242
_diffrn_reflns_theta_max 27.507
_diffrn_reflns_theta_min 1.947
_diffrn_source 'microfocus sealed X-ray tube'
_diffrn_source_current 1.4
_diffrn_source_power 0.07
_diffrn_source_type 'Incoatec I\ms'
_diffrn_source_voltage 50.0
_diffrn_standards_number 0
_exptl_absorpt_coefficient_mu 0.136
_exptl_absorpt_correction_T_max 1.0000
_exptl_absorpt_correction_T_min 0.9302
_exptl_absorpt_correction_type numerical
_exptl_absorpt_process_details
;
SADABS-2016/2 (Bruker,2016/2) was used for absorption correction.
wR2(int) was 0.1311 before and 0.0474 after correction.
The Ratio of minimum to maximum transmission is 0.9302.
The \l/2 correction factor is Not present.
;
_exptl_crystal_colour colourless
_exptl_crystal_colour_primary colourless
_exptl_crystal_density_diffrn 1.373
_exptl_crystal_description plate
_exptl_crystal_F_000 3632
_exptl_crystal_recrystallization_method 'Crystallized from warm toluene.'
_exptl_crystal_size_max 0.458
_exptl_crystal_size_mid 0.277
_exptl_crystal_size_min 0.03
_refine_diff_density_max 0.437
_refine_diff_density_min -0.369
_refine_diff_density_rms 0.057
_refine_ls_extinction_method none
_refine_ls_goodness_of_fit_ref 1.092
_refine_ls_hydrogen_treatment constr
_refine_ls_matrix_type full
_refine_ls_number_parameters 1354
_refine_ls_number_reflns 19461
_refine_ls_number_restraints 446
_refine_ls_restrained_S_all 1.099
_refine_ls_R_factor_all 0.0776
_refine_ls_R_factor_gt 0.0613
_refine_ls_shift/su_max 0.001
_refine_ls_shift/su_mean 0.000
_refine_ls_structure_factor_coef Fsqd
_refine_ls_weighting_details 'w=1/[\s^2^(Fo^2^)+(0.0252P)^2^+11.7819P] where P=(Fo^2^+2Fc^2^)/3'
_refine_ls_weighting_scheme calc
_refine_ls_wR_factor_gt 0.1155
_refine_ls_wR_factor_ref 0.1228
_reflns_Friedel_coverage 0.000
_reflns_number_gt 15821
_reflns_number_total 19461
_reflns_threshold_expression 'I > 2\s(I)'
_cod_data_source_file d4cc02202e2.cif
_cod_data_source_block mo_2330_cg_0m
_cod_depositor_comments 'Adding full bibliography for 7133142--7133149.cif.'
_cod_database_code 7133146
_olex2_refinement_description
;
1. Fixed Uiso
 At 1.2 times of:
  All C(H) groups, All C(H,H) groups
 At 1.5 times of:
  All C(H,H,H) groups
2. Restrained distances
 C78A-C79A
 1.51 with sigma of 0.02
 C79A-C80A = C79A-C84A = C81A-C82A
 1.39 with sigma of 0.02
 C80A-C81A = C82A-C83A = C83A-C84A
 1.38 with sigma of 0.02
 C78B-C79B
 1.51 with sigma of 0.02
 C79B-C84B = C79B-C80B = C83B-C82B
 1.39 with sigma of 0.02
 C84B-C83B = C82B-C81B = C81B-C80B
 1.38 with sigma of 0.02
 C85A-C86A
 1.51 with sigma of 0.02
 C86A-C91A = C86A-C87A = C90A-C89A
 1.39 with sigma of 0.02
 C91A-C90A = C89A-C88A = C88A-C87A
 1.38 with sigma of 0.02
 C85B-C86B
 1.51 with sigma of 0.02
 C86B-C91B = C86B-C87B = C90B-C89B
 1.39 with sigma of 0.02
 C91B-C90B = C89B-C88B = C88B-C87B
 1.38 with sigma of 0.02
 C78A-C80A = C78A-C84A
 2.52 with sigma of 0.04
 C79A-C81A
 2.42 with sigma of 0.04
 C79A-C83A
 2.41 with sigma of 0.04
 C80A-C82A
 2.39 with sigma of 0.04
 C81A-C83A = C82A-C84A
 2.4 with sigma of 0.04
 C78B-C84B = C78B-C80B
 2.52 with sigma of 0.04
 C79B-C83B
 2.42 with sigma of 0.04
 C79B-C81B
 2.41 with sigma of 0.04
 C84B-C82B
 2.39 with sigma of 0.04
 C83B-C81B = C82B-C80B
 2.4 with sigma of 0.04
 C85A-C91A = C85A-C87A
 2.52 with sigma of 0.04
 C86A-C90A
 2.42 with sigma of 0.04
 C86A-C88A
 2.41 with sigma of 0.04
 C91A-C89A
 2.39 with sigma of 0.04
 C90A-C88A = C89A-C87A
 2.4 with sigma of 0.04
 C85B-C91B = C85B-C87B
 2.52 with sigma of 0.04
 C86B-C90B
 2.42 with sigma of 0.04
 C86B-C88B
 2.41 with sigma of 0.04
 C91B-C89B
 2.39 with sigma of 0.04
 C90B-C88B = C89B-C87B
 2.4 with sigma of 0.04
 F1A-C52A \\sim F1B-C52B
 with sigma of 0.02
 F3A-F1A \\sim F3B-F1B
 with sigma of 0.04
 F1A-F2A \\sim F1B-F2B
 with sigma of 0.04
 F1A-C48 \\sim F1B-C48
 with sigma of 0.04
 F14A-C68A \\sim F14B-C68B
 with sigma of 0.02
 F15A-C68A \\sim F15B-C68B
 with sigma of 0.02
 F13A-C68A \\sim F13B-C68B
 with sigma of 0.02
 C64-C68A \\sim C64-C68B
 with sigma of 0.02
 F14A-F15A \\sim F14B-F15B
 with sigma of 0.04
 F14A-F13A \\sim F14B-F13B
 with sigma of 0.04
 F14A-C64 \\sim F14B-C64
 with sigma of 0.04
 F15A-F13A \\sim F15B-F13B
 with sigma of 0.04
 F15A-C64 \\sim F15B-C64
 with sigma of 0.04
 F13A-C64 \\sim F13B-C64
 with sigma of 0.04
 F12A-C61A \\sim F12B-C61B
 with sigma of 0.02
 F11A-C61A \\sim F11B-C61B
 with sigma of 0.02
 F10A-C61A \\sim F10B-C61B
 with sigma of 0.02
 C58-C61A \\sim C58-C61B
 with sigma of 0.02
 F12A-F11A \\sim F12B-F11B
 with sigma of 0.04
 F12A-F10A \\sim F12B-F10B
 with sigma of 0.04
 F12A-C58 \\sim F12B-C58
 with sigma of 0.04
 F11A-F10A \\sim F11B-F10B
 with sigma of 0.04
 F11A-C58 \\sim F11B-C58
 with sigma of 0.04
 F10A-C58 \\sim F10B-C58
 with sigma of 0.04
 F3A-C52A \\sim F3B-C52B
 with sigma of 0.02
 F2A-C52A \\sim F2B-C52B
 with sigma of 0.02
 C48-C52A \\sim C48-C52B
 with sigma of 0.02
 F3A-F2A \\sim F3B-F2B
 with sigma of 0.04
 F3A-C48 \\sim F3B-C48
 with sigma of 0.04
 F2A-C48 \\sim F2B-C48
 with sigma of 0.04
3. Rigid body (RIGU) restrains
 F1B, F2B, F3B, C48, C52B
 with sigma for 1-2 distances of 0.0005 and sigma for 1-3 distances of 0.001
 C78A, C79A, C80A, C81A, C82A, C83A, C84A
 with sigma for 1-2 distances of 0.001 and sigma for 1-3 distances of 0.002
 C78B, C79B, C80B, C81B, C82B, C83B, C84B
 with sigma for 1-2 distances of 0.001 and sigma for 1-3 distances of 0.002
 C85B, C86B, C87B, C88B, C89B, C90B, C91B
 with sigma for 1-2 distances of 0.001 and sigma for 1-3 distances of 0.002
 C85A, C86A, C87A, C88A, C89A, C90A, C91A
 with sigma for 1-2 distances of 0.001 and sigma for 1-3 distances of 0.002
 F13A, F14A, F15A, C64, C68A
 with sigma for 1-2 distances of 0.001 and sigma for 1-3 distances of 0.002
 F13B, F14B, F15B, C64, C68B
 with sigma for 1-2 distances of 0.001 and sigma for 1-3 distances of 0.002
 F10A, F11A, F12A, C58, C61A
 with sigma for 1-2 distances of 0.001 and sigma for 1-3 distances of 0.002
 F10B, F11B, F12B, C58, C61B
 with sigma for 1-2 distances of 0.001 and sigma for 1-3 distances of 0.002
 F1A, F2A, F3A, C48, C52A
 with sigma for 1-2 distances of 0.001 and sigma for 1-3 distances of 0.002
4. Others
 Sof(C78B)=Sof(H78D)=Sof(H78E)=Sof(H78F)=Sof(C79B)=Sof(C80B)=Sof(H80B)=
 Sof(C81B)=Sof(H81B)=Sof(C82B)=Sof(H82B)=Sof(C83B)=Sof(H83B)=Sof(C84B)=
 Sof(H84B)=1-FVAR(1)
 Sof(C78A)=Sof(H78A)=Sof(H78B)=Sof(H78C)=Sof(C79A)=Sof(C80A)=Sof(H80A)=
 Sof(C81A)=Sof(H81A)=Sof(C82A)=Sof(H82A)=Sof(C83A)=Sof(H83A)=Sof(C84A)=
 Sof(H84A)=FVAR(1)
 Sof(C85B)=Sof(H85D)=Sof(H85E)=Sof(H85F)=Sof(C86B)=Sof(C87B)=Sof(H87B)=
 Sof(C88B)=Sof(H88B)=Sof(C89B)=Sof(H89B)=Sof(C90B)=Sof(H90B)=Sof(C91B)=
 Sof(H91B)=1-FVAR(2)
 Sof(C85A)=Sof(H85A)=Sof(H85B)=Sof(H85C)=Sof(C86A)=Sof(C87A)=Sof(H87A)=
 Sof(C88A)=Sof(H88A)=Sof(C89A)=Sof(H89A)=Sof(C90A)=Sof(H90A)=Sof(C91A)=
 Sof(H91A)=FVAR(2)
 Sof(F13B)=Sof(F14B)=Sof(F15B)=Sof(C68B)=1-FVAR(3)
 Sof(F13A)=Sof(F14A)=Sof(F15A)=Sof(C68A)=FVAR(3)
 Sof(F10B)=Sof(F11B)=Sof(F12B)=Sof(C61B)=1-FVAR(4)
 Sof(F10A)=Sof(F11A)=Sof(F12A)=Sof(C61A)=FVAR(4)
 Sof(F1B)=Sof(F2B)=Sof(F3B)=Sof(C52B)=1-FVAR(5)
 Sof(F1A)=Sof(F2A)=Sof(F3A)=Sof(C52A)=FVAR(5)
5.a Ternary CH refined with riding coordinates:
 C38(H38), C40(H40), C43(H43)
5.b Secondary CH2 refined with riding coordinates:
 C37(H37A,H37B), C39(H39A,H39B), C41(H41A,H41B), C42(H42A,H42B), C44(H44A,
 H44B), C45(H45A,H45B)
5.c Aromatic/amide H refined with riding coordinates:
 C3(H3), C5(H5), C17(H17), C19(H19), C31(H31), C32(H32), C33(H33), C34(H34),
 C35(H35), C47(H47), C49(H49), C51(H51), C55(H55), C57(H57), C59(H59), C63(H63),
  C65(H65), C67(H67), C71(H71), C73(H73), C75(H75), C80A(H80A), C80B(H80B),
 C81A(H81A), C81B(H81B), C82A(H82A), C82B(H82B), C83A(H83A), C83B(H83B),
 C84A(H84A), C84B(H84B), C87A(H87A), C88A(H88A), C89A(H89A), C90A(H90A),
 C91A(H91A), C87B(H87B), C88B(H88B), C89B(H89B), C90B(H90B), C91B(H91B)
5.d Idealised Me refined as rotating group:
 C8(H8A,H8B,H8C), C9(H9A,H9B,H9C), C10(H10A,H10B,H10C), C12(H12A,H12B,H12C),
 C13(H13A,H13B,H13C), C14(H14A,H14B,H14C), C22(H22A,H22B,H22C), C23(H23A,H23B,
 H23C), C24(H24A,H24B,H24C), C26(H26A,H26B,H26C), C27(H27A,H27B,H27C), C28(H28A,
 H28B,H28C), C78A(H78A,H78B,H78C), C78B(H78D,H78E,H78F), C85A(H85A,H85B,H85C),
 C85B(H85D,H85E,H85F)
;
_olex2_submission_special_instructions 'No special instructions were received'
_shelx_shelxl_version_number 2018/3
_shelx_space_group_comment
;
The symmetry employed for this shelxl refinement is uniquely defined
by the following loop, which should always be used as a source of
symmetry information in preference to the above space-group names.
They are only intended as comments.
;
_shelx_estimated_absorpt_t_min 0.940
_shelx_estimated_absorpt_t_max 0.996
_diffrn_measurement_ambient_temperature_device_make 'Oxford Cryostream 800'

loop_
_space_group_symop_operation_xyz
'x, y, z'
'-x+1/2, y+1/2, -z+1/2'
'-x, -y, -z'
'x-1/2, -y-1/2, z-1/2'

loop_
_atom_site_label
_atom_site_type_symbol
_atom_site_fract_x
_atom_site_fract_y
_atom_site_fract_z
_atom_site_U_iso_or_equiv
_atom_site_adp_type
_atom_site_occupancy
_atom_site_site_symmetry_order
_atom_site_calc_flag
_atom_site_refinement_flags_posn
_atom_site_refinement_flags_adp
_atom_site_refinement_flags_occupancy
_atom_site_disorder_assembly
_atom_site_disorder_group
P1 P 0.62314(4) 0.57472(2) 0.55204(2) 0.01273(10) Uani 1 1 d . . . . .
O1 O 0.57616(10) 0.54314(4) 0.50666(7) 0.0163(3) Uani 1 1 d . . . . .
O2 O 0.54924(10) 0.61010(4) 0.57360(7) 0.0146(3) Uani 1 1 d . . . . .
O3 O 0.70947(10) 0.59899(4) 0.51987(7) 0.0153(3) Uani 1 1 d . . . . .
N1 N 0.49340(11) 0.54102(5) 0.65137(8) 0.0125(3) Uani 1 1 d . . . . .
N2 N 0.68308(12) 0.56011(5) 0.62547(8) 0.0139(3) Uani 1 1 d . . . . .
C1 C 0.52666(14) 0.61699(6) 0.64292(10) 0.0150(4) Uani 1 1 d . . . . .
C2 C 0.49937(14) 0.58310(6) 0.68249(10) 0.0139(4) Uani 1 1 d . . . . .
C3 C 0.48063(14) 0.58709(6) 0.75192(10) 0.0157(4) Uani 1 1 d . . . . .
H3 H 0.465299 0.562944 0.778285 0.019 Uiso 1 1 calc R U . . .
C4 C 0.48457(14) 0.62673(7) 0.78229(10) 0.0180(4) Uani 1 1 d . . . . .
C5 C 0.50612(15) 0.66092(7) 0.74002(11) 0.0200(4) Uani 1 1 d . . . . .
H5 H 0.506432 0.688283 0.760353 0.024 Uiso 1 1 calc R U . . .
C6 C 0.52721(14) 0.65806(6) 0.67034(11) 0.0171(4) Uani 1 1 d . . . . .
C7 C 0.54614(16) 0.69723(6) 0.62673(12) 0.0220(5) Uani 1 1 d . . . . .
C8 C 0.53855(19) 0.73798(7) 0.66925(14) 0.0310(5) Uani 1 1 d . . . . .
H8A H 0.474485 0.739871 0.686825 0.046 Uiso 1 1 calc R U . . .
H8B H 0.549318 0.762453 0.639579 0.046 Uiso 1 1 calc R U . . .
H8C H 0.587002 0.737644 0.708506 0.046 Uiso 1 1 calc R U . . .
C9 C 0.47127(18) 0.69940(7) 0.56462(13) 0.0293(5) Uani 1 1 d . . . . .
H9A H 0.478400 0.674766 0.534565 0.044 Uiso 1 1 calc R U . . .
H9B H 0.480913 0.725293 0.538058 0.044 Uiso 1 1 calc R U . . .
H9C H 0.406721 0.699526 0.581611 0.044 Uiso 1 1 calc R U . . .
C10 C 0.64785(17) 0.69575(7) 0.60138(14) 0.0290(5) Uani 1 1 d . . . . .
H10A H 0.694103 0.690485 0.640982 0.044 Uiso 1 1 calc R U . . .
H10B H 0.662515 0.722824 0.579773 0.044 Uiso 1 1 calc R U . . .
H10C H 0.651888 0.673000 0.567177 0.044 Uiso 1 1 calc R U . . .
C11 C 0.46783(17) 0.63412(7) 0.85927(11) 0.0245(5) Uani 1 1 d . . . . .
C12 C 0.3928(2) 0.66837(10) 0.86647(14) 0.0454(7) Uani 1 1 d . . . . .
H12A H 0.333317 0.660357 0.839830 0.068 Uiso 1 1 calc R U . . .
H12B H 0.416424 0.695140 0.848603 0.068 Uiso 1 1 calc R U . . .
H12C H 0.380329 0.671673 0.915630 0.068 Uiso 1 1 calc R U . . .
C13 C 0.5642(2) 0.64817(10) 0.89617(13) 0.0441(7) Uani 1 1 d . . . . .
H13A H 0.555187 0.654084 0.945236 0.066 Uiso 1 1 calc R U . . .
H13B H 0.586916 0.673762 0.873790 0.066 Uiso 1 1 calc R U . . .
H13C H 0.611705 0.625589 0.892893 0.066 Uiso 1 1 calc R U . . .
C14 C 0.4356(2) 0.59379(8) 0.89478(12) 0.0371(6) Uani 1 1 d . . . . .
H14A H 0.425125 0.599845 0.943575 0.056 Uiso 1 1 calc R U . . .
H14B H 0.485315 0.572076 0.892458 0.056 Uiso 1 1 calc R U . . .
H14C H 0.375733 0.583606 0.871043 0.056 Uiso 1 1 calc R U . . .
C15 C 0.78099(14) 0.60806(6) 0.57364(10) 0.0149(4) Uani 1 1 d . . . . .
C16 C 0.76498(14) 0.58707(6) 0.63503(10) 0.0141(4) Uani 1 1 d . . . . .
C17 C 0.81943(15) 0.59585(6) 0.69622(10) 0.0169(4) Uani 1 1 d . . . . .
H17 H 0.807517 0.581944 0.738484 0.020 Uiso 1 1 calc R U . . .
C18 C 0.89234(15) 0.62583(6) 0.69355(10) 0.0170(4) Uani 1 1 d . . . . .
C19 C 0.91115(15) 0.64344(6) 0.62904(10) 0.0181(4) Uani 1 1 d . . . . .
H19 H 0.964266 0.662104 0.627722 0.022 Uiso 1 1 calc R U . . .
C20 C 0.85728(14) 0.63548(6) 0.56651(10) 0.0153(4) Uani 1 1 d . . . . .
C21 C 0.88188(15) 0.65359(7) 0.49604(10) 0.0184(4) Uani 1 1 d . . . . .
C22 C 0.79999(17) 0.68105(7) 0.46339(12) 0.0250(5) Uani 1 1 d . . . . .
H22A H 0.818020 0.692093 0.418568 0.038 Uiso 1 1 calc R U . . .
H22B H 0.788010 0.704657 0.494579 0.038 Uiso 1 1 calc R U . . .
H22C H 0.741710 0.663924 0.456188 0.038 Uiso 1 1 calc R U . . .
C23 C 0.90062(16) 0.61649(7) 0.44718(11) 0.0222(4) Uani 1 1 d . . . . .
H23A H 0.917050 0.627481 0.401932 0.033 Uiso 1 1 calc R U . . .
H23B H 0.842843 0.598956 0.440982 0.033 Uiso 1 1 calc R U . . .
H23C H 0.953918 0.599391 0.467483 0.033 Uiso 1 1 calc R U . . .
C24 C 0.97229(16) 0.68110(7) 0.50343(12) 0.0248(5) Uani 1 1 d . . . . .
H24A H 1.025852 0.664402 0.524349 0.037 Uiso 1 1 calc R U . . .
H24B H 0.960786 0.705419 0.533248 0.037 Uiso 1 1 calc R U . . .
H24C H 0.988055 0.691072 0.457407 0.037 Uiso 1 1 calc R U . . .
C25 C 0.95117(15) 0.64045(7) 0.75949(11) 0.0196(4) Uani 1 1 d . . . . .
C26 C 0.91630(17) 0.61980(8) 0.82513(11) 0.0254(5) Uani 1 1 d . . . . .
H26A H 0.848466 0.626633 0.829077 0.038 Uiso 1 1 calc R U . . .
H26B H 0.954163 0.630476 0.866117 0.038 Uiso 1 1 calc R U . . .
H26C H 0.923961 0.589074 0.822200 0.038 Uiso 1 1 calc R U . . .
C27 C 1.05731(16) 0.62920(8) 0.75406(11) 0.0256(5) Uani 1 1 d . . . . .
H27A H 1.064168 0.598450 0.750856 0.038 Uiso 1 1 calc R U . . .
H27B H 1.094863 0.639535 0.795438 0.038 Uiso 1 1 calc R U . . .
H27C H 1.080657 0.642439 0.712434 0.038 Uiso 1 1 calc R U . . .
C28 C 0.94033(18) 0.68859(7) 0.76632(12) 0.0274(5) Uani 1 1 d . . . . .
H28A H 0.964474 0.702445 0.725500 0.041 Uiso 1 1 calc R U . . .
H28B H 0.977141 0.698333 0.808420 0.041 Uiso 1 1 calc R U . . .
H28C H 0.872465 0.695678 0.769401 0.041 Uiso 1 1 calc R U . . .
C29 C 0.57054(14) 0.51216(6) 0.67464(10) 0.0137(4) Uani 1 1 d . . . . .
C30 C 0.66484(14) 0.52346(6) 0.66467(9) 0.0134(4) Uani 1 1 d . . . . .
C31 C 0.73868(15) 0.49730(6) 0.69102(10) 0.0162(4) Uani 1 1 d . . . . .
H31 H 0.803611 0.504606 0.685208 0.019 Uiso 1 1 calc R U . . .
C32 C 0.71701(15) 0.46047(7) 0.72583(10) 0.0187(4) Uani 1 1 d . . . . .
H32 H 0.767588 0.442999 0.744728 0.022 Uiso 1 1 calc R U . . .
C33 C 0.62247(15) 0.44881(6) 0.73345(11) 0.0193(4) Uani 1 1 d . . . . .
H33 H 0.608567 0.423051 0.756035 0.023 Uiso 1 1 calc R U . . .
C34 C 0.54840(15) 0.47492(6) 0.70793(10) 0.0161(4) Uani 1 1 d . . . . .
H34 H 0.483464 0.467383 0.713200 0.019 Uiso 1 1 calc R U . . .
C35 C 0.42575(14) 0.52834(6) 0.60679(10) 0.0144(4) Uani 1 1 d . . . . .
H35 H 0.437126 0.501487 0.586863 0.017 Uiso 1 1 calc R U . . .
C36 C 0.33352(14) 0.54826(6) 0.58123(10) 0.0149(4) Uani 1 1 d . . . . .
C37 C 0.34094(15) 0.55715(7) 0.50199(10) 0.0188(4) Uani 1 1 d . . . . .
H37A H 0.388455 0.579808 0.495681 0.023 Uiso 1 1 calc R U . . .
H37B H 0.362483 0.531348 0.478519 0.023 Uiso 1 1 calc R U . . .
C38 C 0.24208(16) 0.57074(7) 0.46990(11) 0.0236(5) Uani 1 1 d . . . . .
H38 H 0.246733 0.576674 0.419253 0.028 Uiso 1 1 calc R U . . .
C39 C 0.16936(16) 0.53538(8) 0.47831(11) 0.0250(5) Uani 1 1 d . . . . .
H39A H 0.190676 0.509415 0.455195 0.030 Uiso 1 1 calc R U . . .
H39B H 0.106256 0.543733 0.456002 0.030 Uiso 1 1 calc R U . . .
C40 C 0.15990(15) 0.52668(7) 0.55587(11) 0.0202(4) Uani 1 1 d . . . . .
H40 H 0.111672 0.503758 0.561238 0.024 Uiso 1 1 calc R U . . .
C41 C 0.25779(14) 0.51263(6) 0.58909(11) 0.0177(4) Uani 1 1 d . . . . .
H41A H 0.278684 0.486531 0.566142 0.021 Uiso 1 1 calc R U . . .
H41B H 0.252271 0.506379 0.639019 0.021 Uiso 1 1 calc R U . . .
C42 C 0.29967(15) 0.58850(7) 0.61721(11) 0.0193(4) Uani 1 1 d . . . . .
H42A H 0.294722 0.583004 0.667438 0.023 Uiso 1 1 calc R U . . .
H42B H 0.346793 0.611503 0.612334 0.023 Uiso 1 1 calc R U . . .
C43 C 0.20126(15) 0.60191(7) 0.58371(11) 0.0197(4) Uani 1 1 d . . . . .
H43 H 0.179624 0.628163 0.606946 0.024 Uiso 1 1 calc R U . . .
C44 C 0.21030(16) 0.61086(7) 0.50605(11) 0.0247(5) Uani 1 1 d . . . . .
H44A H 0.147733 0.620435 0.484408 0.030 Uiso 1 1 calc R U . . .
H44B H 0.257859 0.633613 0.500589 0.030 Uiso 1 1 calc R U . . .
C45 C 0.12780(15) 0.56683(7) 0.59216(11) 0.0213(4) Uani 1 1 d . . . . .
H45A H 0.064254 0.575860 0.571505 0.026 Uiso 1 1 calc R U . . .
H45B H 0.121916 0.561081 0.642210 0.026 Uiso 1 1 calc R U . . .
F1A F 0.6832(6) 0.4905(2) -0.1154(4) 0.0423(14) Uani 0.68(2) 1 d D . P A 1
F1B F 0.6587(10) 0.5037(7) -0.1279(7) 0.048(2) Uani 0.32(2) 1 d D . P A 2
F2A F 0.6813(8) 0.5523(3) -0.1606(3) 0.068(2) Uani 0.68(2) 1 d D . P A 1
F2B F 0.6980(8) 0.5637(5) -0.1615(6) 0.041(2) Uani 0.32(2) 1 d D . P A 2
F3A F 0.8130(5) 0.5236(3) -0.1341(6) 0.0400(14) Uani 0.68(2) 1 d D . P A 1
F3B F 0.8086(10) 0.5158(7) -0.1285(11) 0.042(3) Uani 0.32(2) 1 d D . P A 2
F4 F 0.56515(11) 0.56932(5) 0.16263(8) 0.0384(4) Uani 1 1 d . . . . .
F5 F 0.63149(13) 0.50903(5) 0.16528(10) 0.0542(5) Uani 1 1 d . . . . .
F6 F 0.51364(13) 0.52171(8) 0.09166(9) 0.0773(8) Uani 1 1 d . . . . .
F7 F 1.07995(13) 0.73997(4) -0.05905(10) 0.0540(5) Uani 1 1 d . . . . .
F8 F 1.16852(11) 0.70534(4) -0.12417(7) 0.0352(3) Uani 1 1 d . . . . .
F9 F 1.21895(13) 0.71861(6) -0.02013(9) 0.0557(5) Uani 1 1 d . . . . .
F10A F 1.1644(5) 0.54891(13) -0.11625(17) 0.0581(14) Uani 0.779(17) 1 d D . P B 1
F10B F 1.110(2) 0.5379(6) -0.1112(9) 0.075(6) Uani 0.221(17) 1 d D . P B 2
F11A F 1.2383(3) 0.54851(19) -0.0176(3) 0.0580(13) Uani 0.779(17) 1 d D . P B 1
F11B F 1.2344(10) 0.5504(6) -0.0475(16) 0.061(5) Uani 0.221(17) 1 d D . P B 2
F12A F 1.1034(4) 0.51748(15) -0.0328(4) 0.0569(13) Uani 0.779(17) 1 d D . P B 1
F12B F 1.1176(19) 0.5193(6) -0.0063(13) 0.063(5) Uani 0.221(17) 1 d D . P B 2
F13A F 1.02224(14) 0.69620(5) 0.31924(9) 0.0438(5) Uani 0.900(4) 1 d D . P C 1
F13B F 1.0802(19) 0.6636(9) 0.3625(10) 0.067(6) Uani 0.100(4) 1 d D . P C 2
F14A F 1.15085(17) 0.68440(7) 0.26825(16) 0.0382(6) Uani 0.900(4) 1 d D . P C 1
F14B F 1.1179(19) 0.6934(6) 0.2747(13) 0.048(6) Uani 0.100(4) 1 d D . P C 2
F15A F 1.1220(2) 0.65020(7) 0.36179(11) 0.0496(7) Uani 0.900(4) 1 d D . P C 1
F15B F 1.1950(11) 0.6391(5) 0.3168(10) 0.056(5) Uani 0.100(4) 1 d D . P C 2
F16 F 1.00675(11) 0.50968(5) 0.32924(7) 0.0373(4) Uani 1 1 d . . . . .
F17 F 0.88129(10) 0.50117(4) 0.25974(8) 0.0366(4) Uani 1 1 d . . . . .
F18 F 1.02108(13) 0.49006(5) 0.22454(9) 0.0449(4) Uani 1 1 d . . . . .
F19 F 0.75201(16) 0.78840(5) -0.06874(11) 0.0677(6) Uani 1 1 d . . . . .
F20 F 0.62347(12) 0.75195(6) -0.07350(10) 0.0551(5) Uani 1 1 d . . . . .
F21 F 0.74828(12) 0.72729(5) -0.11636(8) 0.0466(4) Uani 1 1 d . . . . .
F22 F 0.77004(17) 0.79900(6) 0.19253(11) 0.0733(6) Uani 1 1 d . . . . .
F23 F 0.64295(14) 0.76337(8) 0.20174(13) 0.0881(8) Uani 1 1 d . . . . .
F24 F 0.7743(2) 0.74319(7) 0.25218(10) 0.0873(8) Uani 1 1 d . . . . .
C46 C 0.80356(14) 0.59445(6) 0.04737(10) 0.0140(4) Uani 1 1 d . . . . .
C47 C 0.79730(14) 0.57688(6) -0.01949(10) 0.0161(4) Uani 1 1 d . . . . .
H47 H 0.843188 0.584843 -0.051263 0.019 Uiso 1 1 calc R U . . .
C48 C 0.72591(15) 0.54812(6) -0.04082(10) 0.0173(4) Uani 1 1 d D . . . .
C49 C 0.65747(15) 0.53559(7) 0.00354(11) 0.0187(4) Uani 1 1 d . . . . .
H49 H 0.609276 0.515673 -0.010923 0.022 Uiso 1 1 calc R U . . .
C50 C 0.66130(14) 0.55302(7) 0.07002(11) 0.0181(4) Uani 1 1 d . . . . .
C51 C 0.73218(14) 0.58202(6) 0.09081(10) 0.0168(4) Uani 1 1 d . . . . .
H51 H 0.732264 0.593866 0.136132 0.020 Uiso 1 1 calc R U . . .
C52A C 0.7252(4) 0.52799(19) -0.1111(3) 0.0229(9) Uani 0.68(2) 1 d D . P A 1
C52B C 0.7252(9) 0.5334(5) -0.1157(7) 0.0306(17) Uani 0.32(2) 1 d D . P A 2
C53 C 0.59294(17) 0.53828(8) 0.12137(12) 0.0271(5) Uani 1 1 d . . . . .
C54 C 0.97624(14) 0.63005(6) 0.02654(10) 0.0133(4) Uani 1 1 d . . . . .
C55 C 1.01767(14) 0.66722(6) 0.00320(10) 0.0148(4) Uani 1 1 d . . . . .
H55 H 0.989745 0.693543 0.014283 0.018 Uiso 1 1 calc R U . . .
C56 C 1.09822(15) 0.66723(6) -0.03562(10) 0.0171(4) Uani 1 1 d . . . . .
C57 C 1.14135(15) 0.62946(7) -0.05247(11) 0.0193(4) Uani 1 1 d . . . . .
H57 H 1.196540 0.629220 -0.078686 0.023 Uiso 1 1 calc R U . . .
C58 C 1.10188(15) 0.59199(6) -0.03008(11) 0.0178(4) Uani 1 1 d D . . . .
C59 C 1.02179(14) 0.59228(6) 0.00899(10) 0.0153(4) Uani 1 1 d . . . . .
H59 H 0.997093 0.566168 0.024290 0.018 Uiso 1 1 calc R U . . .
C60 C 1.14038(16) 0.70774(7) -0.05940(12) 0.0236(5) Uani 1 1 d . . . . .
C61A C 1.1507(4) 0.55185(15) -0.0490(3) 0.0264(8) Uani 0.779(17) 1 d D . P B 1
C61B C 1.1396(12) 0.5495(5) -0.0474(9) 0.025(2) Uani 0.221(17) 1 d D . P B 2
C62 C 0.93232(14) 0.61435(6) 0.15279(10) 0.0146(4) Uani 1 1 d . . . . .
C63 C 0.98636(15) 0.64295(7) 0.19510(10) 0.0191(4) Uani 1 1 d . . . . .
H63 H 0.992027 0.671311 0.179721 0.023 Uiso 1 1 calc R U . . .
C64 C 1.03192(15) 0.63135(7) 0.25869(11) 0.0210(4) Uani 1 1 d D . . . .
C65 C 1.02748(15) 0.59026(7) 0.28266(10) 0.0198(4) Uani 1 1 d . . . . .
H65 H 1.058239 0.582335 0.326211 0.024 Uiso 1 1 calc R U . . .
C66 C 0.97671(14) 0.56096(6) 0.24114(10) 0.0171(4) Uani 1 1 d . . . . .
C67 C 0.93009(14) 0.57294(6) 0.17776(10) 0.0157(4) Uani 1 1 d . . . . .
H67 H 0.895602 0.552176 0.150648 0.019 Uiso 1 1 calc R U . . .
C68A C 1.0817(2) 0.66548(9) 0.30189(14) 0.0276(6) Uani 0.900(4) 1 d D . P C 1
C68B C 1.1095(13) 0.6549(6) 0.3009(10) 0.030(4) Uani 0.100(4) 1 d D . P C 2
C69 C 0.97133(16) 0.51593(7) 0.26343(11) 0.0229(5) Uani 1 1 d . . . . .
C70 C 0.82965(14) 0.67427(6) 0.07597(11) 0.0164(4) Uani 1 1 d . . . . .
C71 C 0.79804(15) 0.69204(6) 0.01156(11) 0.0189(4) Uani 1 1 d . . . . .
H71 H 0.810745 0.677420 -0.029894 0.023 Uiso 1 1 calc R U . . .
C72 C 0.74885(15) 0.73024(7) 0.00630(13) 0.0245(5) Uani 1 1 d . . . . .
C73 C 0.72746(16) 0.75201(7) 0.06568(14) 0.0295(5) Uani 1 1 d . . . . .
H73 H 0.693497 0.778018 0.062351 0.035 Uiso 1 1 calc R U . . .
C74 C 0.75637(17) 0.73522(8) 0.12961(13) 0.0293(5) Uani 1 1 d . . . . .
C75 C 0.80611(16) 0.69699(7) 0.13466(12) 0.0231(5) Uani 1 1 d . . . . .
H75 H 0.824595 0.686026 0.179495 0.028 Uiso 1 1 calc R U . . .
C76 C 0.71903(19) 0.74902(8) -0.06277(15) 0.0342(6) Uani 1 1 d . . . . .
C77 C 0.7353(2) 0.75947(9) 0.19391(17) 0.0449(7) Uani 1 1 d . . . . .
B1 B 0.88509(16) 0.62868(7) 0.07588(11) 0.0134(4) Uani 1 1 d . . . . .
C78A C 0.4071(4) 0.6617(3) 0.3523(3) 0.082(2) Uani 0.712(6) 1 d D . P D 1
H78A H 0.415239 0.686855 0.381904 0.123 Uiso 0.712(6) 1 calc R U P D 1
H78B H 0.378172 0.638995 0.378304 0.123 Uiso 0.712(6) 1 calc R U P D 1
H78C H 0.365211 0.668586 0.310943 0.123 Uiso 0.712(6) 1 calc R U P D 1
C78B C 0.6866(12) 0.6036(6) 0.3130(10) 0.097(5) Uani 0.288(6) 1 d D . P D 2
H78D H 0.715885 0.595717 0.358887 0.145 Uiso 0.288(6) 1 calc R U P D 2
H78E H 0.730995 0.621525 0.289022 0.145 Uiso 0.288(6) 1 calc R U P D 2
H78F H 0.672522 0.577996 0.285541 0.145 Uiso 0.288(6) 1 calc R U P D 2
C79A C 0.5013(3) 0.64795(14) 0.3308(2) 0.0460(11) Uani 0.712(6) 1 d D . P D 1
C79B C 0.5946(11) 0.6275(5) 0.3218(7) 0.094(4) Uani 0.288(6) 1 d D . P D 2
C80A C 0.5405(5) 0.66317(19) 0.2719(3) 0.0529(13) Uani 0.712(6) 1 d D . P D 1
H80A H 0.505355 0.683075 0.243349 0.063 Uiso 0.712(6) 1 calc R U P D 1
C80B C 0.5799(17) 0.6617(9) 0.2786(16) 0.138(12) Uani 0.288(6) 1 d D . P D 2
H80B H 0.630131 0.672263 0.252627 0.165 Uiso 0.288(6) 1 calc R U P D 2
C81A C 0.6289(4) 0.65025(16) 0.2535(3) 0.0587(13) Uani 0.712(6) 1 d D . P D 1
H81A H 0.655002 0.662364 0.213806 0.070 Uiso 0.712(6) 1 calc R U P D 1
C81B C 0.4925(14) 0.6801(7) 0.2740(9) 0.102(6) Uani 0.288(6) 1 d D . P D 2
H81B H 0.474829 0.696906 0.234338 0.123 Uiso 0.288(6) 1 calc R U P D 2
C82A C 0.6798(5) 0.62052(18) 0.2908(3) 0.0541(13) Uani 0.712(6) 1 d D . P D 1
H82A H 0.741160 0.611750 0.277827 0.065 Uiso 0.712(6) 1 calc R U P D 1
C82B C 0.4296(13) 0.6755(5) 0.3230(7) 0.081(5) Uani 0.288(6) 1 d D . P D 2
H82B H 0.374337 0.693031 0.323109 0.097 Uiso 0.288(6) 1 calc R U P D 2
C83A C 0.6385(4) 0.60268(14) 0.3504(2) 0.0450(10) Uani 0.712(6) 1 d D . P D 1
H83A H 0.671277 0.581260 0.377170 0.054 Uiso 0.712(6) 1 calc R U P D 1
C83B C 0.4469(14) 0.6448(4) 0.3734(7) 0.084(4) Uani 0.288(6) 1 d D . P D 2
H83B H 0.400876 0.639896 0.406624 0.101 Uiso 0.288(6) 1 calc R U P D 2
C84A C 0.5542(5) 0.6166(2) 0.3673(4) 0.0419(13) Uani 0.712(6) 1 d D . P D 1
H84A H 0.527631 0.604542 0.406805 0.050 Uiso 0.712(6) 1 calc R U P D 1
C84B C 0.5288(15) 0.6215(8) 0.3760(11) 0.086(5) Uani 0.288(6) 1 d D . P D 2
H84B H 0.542651 0.601772 0.412476 0.104 Uiso 0.288(6) 1 calc R U P D 2
C85A C 0.2316(2) 0.62288(11) 0.13551(19) 0.0355(8) Uani 0.811(6) 1 d D . P E 1
H85A H 0.223276 0.623070 0.185618 0.053 Uiso 0.811(6) 1 calc R U P E 1
H85B H 0.244501 0.593972 0.120467 0.053 Uiso 0.811(6) 1 calc R U P E 1
H85C H 0.172977 0.633337 0.110384 0.053 Uiso 0.811(6) 1 calc R U P E 1
C86A C 0.3143(2) 0.65085(10) 0.12030(15) 0.0278(7) Uani 0.811(6) 1 d D . P E 1
C87A C 0.3977(5) 0.6339(2) 0.0969(7) 0.0368(14) Uani 0.811(6) 1 d D . P E 1
H87A H 0.402204 0.604233 0.089667 0.044 Uiso 0.811(6) 1 calc R U P E 1
C88A C 0.4743(3) 0.65962(13) 0.08386(18) 0.0463(9) Uani 0.811(6) 1 d D . P E 1
H88A H 0.531519 0.647509 0.068755 0.056 Uiso 0.811(6) 1 calc R U P E 1
C89A C 0.4683(3) 0.70322(15) 0.0927(2) 0.0496(9) Uani 0.811(6) 1 d D . P E 1
H89A H 0.520552 0.720934 0.082891 0.059 Uiso 0.811(6) 1 calc R U P E 1
C90A C 0.3854(3) 0.72035(13) 0.1159(2) 0.0467(10) Uani 0.811(6) 1 d D . P E 1
H90A H 0.380546 0.750031 0.122268 0.056 Uiso 0.811(6) 1 calc R U P E 1
C91A C 0.3093(3) 0.69432(11) 0.1301(2) 0.0358(9) Uani 0.811(6) 1 d D . P E 1
H91A H 0.252909 0.706363 0.146667 0.043 Uiso 0.811(6) 1 calc R U P E 1
C85B C 0.5184(13) 0.6969(7) 0.0865(11) 0.061(5) Uani 0.189(6) 1 d D . P E 2
H85D H 0.569171 0.676426 0.099417 0.092 Uiso 0.189(6) 1 calc R U P E 2
H85E H 0.530419 0.723127 0.112733 0.092 Uiso 0.189(6) 1 calc R U P E 2
H85F H 0.517835 0.702841 0.036554 0.092 Uiso 0.189(6) 1 calc R U P E 2
C86B C 0.4239(10) 0.6791(5) 0.1030(7) 0.043(4) Uani 0.189(6) 1 d D . P E 2
C87B C 0.3548(13) 0.7045(6) 0.1317(11) 0.049(5) Uani 0.189(6) 1 d D . P E 2
H87B H 0.366832 0.733498 0.141519 0.059 Uiso 0.189(6) 1 calc R U P E 2
C88B C 0.2686(15) 0.6861(6) 0.1453(12) 0.064(5) Uani 0.189(6) 1 d D . P E 2
H88B H 0.221962 0.702439 0.166886 0.077 Uiso 0.189(6) 1 calc R U P E 2
C89B C 0.2487(14) 0.6449(6) 0.1283(9) 0.056(4) Uani 0.189(6) 1 d D . P E 2
H89B H 0.187228 0.633550 0.135464 0.067 Uiso 0.189(6) 1 calc R U P E 2
C90B C 0.3171(12) 0.6197(6) 0.1009(8) 0.057(4) Uani 0.189(6) 1 d D . P E 2
H90B H 0.303481 0.590994 0.089964 0.069 Uiso 0.189(6) 1 calc R U P E 2
C91B C 0.405(2) 0.6367(8) 0.090(3) 0.042(7) Uani 0.189(6) 1 d D . P E 2
H91B H 0.454046 0.619267 0.072694 0.051 Uiso 0.189(6) 1 calc R U P E 2

loop_
_atom_site_aniso_label
_atom_site_aniso_U_11
_atom_site_aniso_U_22
_atom_site_aniso_U_33
_atom_site_aniso_U_23
_atom_site_aniso_U_13
_atom_site_aniso_U_12
P1 0.0140(2) 0.0125(2) 0.0117(2) 0.00017(18) 0.00139(18) 0.00088(19)
O1 0.0179(7) 0.0163(7) 0.0146(7) -0.0018(5) 0.0000(5) 0.0011(6)
O2 0.0182(7) 0.0122(7) 0.0138(6) 0.0001(5) 0.0036(5) 0.0021(5)
O3 0.0152(7) 0.0185(7) 0.0121(6) 0.0015(5) 0.0001(5) -0.0012(5)
N1 0.0134(8) 0.0116(8) 0.0127(7) -0.0002(6) 0.0015(6) -0.0004(6)
N2 0.0144(8) 0.0148(8) 0.0124(8) 0.0014(6) -0.0001(6) -0.0014(6)
C1 0.0145(10) 0.0160(10) 0.0146(9) -0.0014(7) 0.0014(7) 0.0008(7)
C2 0.0142(9) 0.0109(9) 0.0166(9) -0.0033(7) 0.0020(7) -0.0001(7)
C3 0.0138(10) 0.0187(10) 0.0148(9) -0.0001(8) 0.0016(7) -0.0015(8)
C4 0.0153(10) 0.0221(11) 0.0169(10) -0.0054(8) 0.0027(8) -0.0002(8)
C5 0.0208(11) 0.0161(10) 0.0238(11) -0.0075(8) 0.0060(8) 0.0005(8)
C6 0.0149(10) 0.0152(10) 0.0218(10) -0.0014(8) 0.0047(8) 0.0008(8)
C7 0.0246(11) 0.0113(10) 0.0312(12) -0.0001(8) 0.0105(9) 0.0017(8)
C8 0.0398(14) 0.0123(10) 0.0426(14) -0.0028(10) 0.0168(11) -0.0004(10)
C9 0.0369(14) 0.0179(11) 0.0333(13) 0.0062(9) 0.0049(10) 0.0061(10)
C10 0.0307(13) 0.0147(10) 0.0435(14) 0.0008(10) 0.0165(11) -0.0025(9)
C11 0.0297(12) 0.0261(12) 0.0184(10) -0.0077(9) 0.0082(9) -0.0013(9)
C12 0.0573(19) 0.0499(17) 0.0317(14) -0.0032(12) 0.0227(13) 0.0189(14)
C13 0.0485(17) 0.0590(19) 0.0245(13) -0.0149(12) 0.0008(12) -0.0129(14)
C14 0.0542(17) 0.0385(15) 0.0198(11) -0.0044(10) 0.0121(11) -0.0073(13)
C15 0.0157(10) 0.0164(9) 0.0127(9) -0.0011(7) 0.0007(7) 0.0021(8)
C16 0.0142(10) 0.0119(9) 0.0165(9) -0.0003(7) 0.0031(7) -0.0002(7)
C17 0.0201(10) 0.0174(10) 0.0136(9) 0.0003(8) 0.0034(8) -0.0001(8)
C18 0.0170(10) 0.0166(10) 0.0176(10) -0.0012(8) 0.0024(8) 0.0000(8)
C19 0.0171(10) 0.0179(10) 0.0197(10) -0.0005(8) 0.0043(8) -0.0031(8)
C20 0.0162(10) 0.0138(9) 0.0164(9) 0.0002(7) 0.0045(7) 0.0013(7)
C21 0.0182(10) 0.0210(10) 0.0166(10) 0.0026(8) 0.0057(8) -0.0022(8)
C22 0.0279(12) 0.0236(11) 0.0244(11) 0.0090(9) 0.0081(9) 0.0042(9)
C23 0.0227(11) 0.0260(11) 0.0184(10) -0.0018(9) 0.0064(8) -0.0001(9)
C24 0.0267(12) 0.0260(12) 0.0226(11) 0.0024(9) 0.0088(9) -0.0066(9)
C25 0.0210(11) 0.0213(11) 0.0165(10) -0.0027(8) 0.0011(8) -0.0066(8)
C26 0.0277(12) 0.0329(13) 0.0152(10) -0.0019(9) -0.0007(9) -0.0100(10)
C27 0.0220(11) 0.0336(13) 0.0209(11) -0.0055(9) -0.0007(9) -0.0035(9)
C28 0.0339(13) 0.0232(12) 0.0250(11) -0.0052(9) 0.0022(10) -0.0044(10)
C29 0.0143(9) 0.0142(9) 0.0126(9) -0.0007(7) 0.0000(7) 0.0013(7)
C30 0.0171(10) 0.0132(9) 0.0099(8) -0.0015(7) 0.0008(7) -0.0005(7)
C31 0.0154(10) 0.0181(10) 0.0151(9) -0.0014(8) 0.0003(7) 0.0002(8)
C32 0.0202(11) 0.0181(10) 0.0174(10) 0.0019(8) -0.0013(8) 0.0032(8)
C33 0.0249(11) 0.0134(10) 0.0193(10) 0.0045(8) 0.0002(8) -0.0001(8)
C34 0.0164(10) 0.0160(10) 0.0157(9) -0.0005(8) 0.0008(7) -0.0023(8)
C35 0.0168(10) 0.0125(9) 0.0141(9) -0.0002(7) 0.0028(7) -0.0009(7)
C36 0.0155(10) 0.0144(9) 0.0146(9) -0.0006(7) 0.0000(7) 0.0032(8)
C37 0.0184(10) 0.0206(10) 0.0178(10) 0.0021(8) 0.0044(8) 0.0045(8)
C38 0.0229(11) 0.0336(12) 0.0145(10) 0.0047(9) 0.0017(8) 0.0086(9)
C39 0.0193(11) 0.0354(13) 0.0194(10) -0.0062(9) -0.0043(8) 0.0071(9)
C40 0.0147(10) 0.0234(11) 0.0226(10) -0.0022(8) 0.0012(8) -0.0007(8)
C41 0.0170(10) 0.0180(10) 0.0182(10) 0.0004(8) 0.0018(8) -0.0009(8)
C42 0.0198(11) 0.0175(10) 0.0205(10) -0.0040(8) 0.0009(8) 0.0034(8)
C43 0.0178(10) 0.0200(10) 0.0214(10) 0.0004(8) 0.0013(8) 0.0081(8)
C44 0.0221(11) 0.0268(12) 0.0253(11) 0.0098(9) 0.0017(9) 0.0096(9)
C45 0.0166(10) 0.0286(12) 0.0190(10) 0.0018(9) 0.0020(8) 0.0049(9)
F1A 0.055(3) 0.037(2) 0.036(2) -0.0212(16) 0.0159(18) -0.0268(19)
F1B 0.042(4) 0.072(5) 0.031(4) -0.028(4) 0.013(3) -0.041(4)
F2A 0.117(5) 0.063(3) 0.0217(17) -0.0127(17) -0.025(2) 0.039(3)
F2B 0.036(4) 0.071(5) 0.018(2) -0.003(3) 0.005(2) -0.013(3)
F3A 0.0335(17) 0.050(3) 0.039(2) -0.0240(19) 0.0191(14) -0.0168(15)
F3B 0.029(3) 0.066(7) 0.031(4) -0.028(4) 0.005(3) -0.014(3)
F4 0.0390(9) 0.0379(8) 0.0413(8) -0.0035(7) 0.0243(7) -0.0007(7)
F5 0.0636(12) 0.0401(9) 0.0631(11) 0.0267(8) 0.0358(9) 0.0069(8)
F6 0.0454(11) 0.144(2) 0.0452(10) -0.0351(12) 0.0208(8) -0.0656(12)
F7 0.0580(11) 0.0176(7) 0.0928(14) 0.0145(8) 0.0511(10) 0.0078(7)
F8 0.0505(9) 0.0283(7) 0.0295(7) 0.0005(6) 0.0210(7) -0.0094(7)
F9 0.0669(12) 0.0509(10) 0.0465(10) 0.0068(8) -0.0153(9) -0.0426(9)
F10A 0.096(4) 0.0391(16) 0.0425(13) -0.0097(10) 0.0283(15) 0.0237(19)
F10B 0.113(13) 0.054(8) 0.055(5) -0.034(5) -0.024(6) 0.049(8)
F11A 0.0371(15) 0.0401(19) 0.094(3) -0.014(2) -0.0158(17) 0.0228(12)
F11B 0.025(5) 0.030(5) 0.132(14) 0.010(8) 0.027(4) 0.007(3)
F12A 0.0503(19) 0.0151(11) 0.111(4) -0.0082(18) 0.045(2) -0.0003(12)
F12B 0.079(10) 0.025(5) 0.092(10) 0.022(7) 0.061(8) 0.025(5)
F13A 0.0575(12) 0.0357(10) 0.0375(10) -0.0212(8) -0.0028(8) -0.0074(8)
F13B 0.094(14) 0.076(14) 0.031(6) -0.019(6) 0.009(7) -0.034(10)
F14A 0.0397(13) 0.0367(12) 0.0373(11) 0.0005(9) -0.0044(10) -0.0226(9)
F14B 0.072(14) 0.032(6) 0.034(10) 0.008(7) -0.033(9) -0.025(6)
F15A 0.0774(18) 0.0367(12) 0.0295(10) 0.0101(8) -0.0340(10) -0.0227(11)
F15B 0.046(6) 0.039(8) 0.077(11) -0.010(7) -0.035(6) -0.010(6)
F16 0.0485(9) 0.0331(8) 0.0280(7) 0.0145(6) -0.0137(6) -0.0066(7)
F17 0.0299(8) 0.0294(8) 0.0491(9) 0.0177(7) -0.0069(7) -0.0105(6)
F18 0.0636(11) 0.0238(8) 0.0494(10) 0.0036(7) 0.0177(8) 0.0145(7)
F19 0.0993(16) 0.0283(9) 0.0720(13) 0.0225(9) -0.0200(12) -0.0128(9)
F20 0.0362(9) 0.0640(12) 0.0627(11) 0.0079(9) -0.0150(8) 0.0241(8)
F21 0.0563(11) 0.0477(10) 0.0355(8) 0.0142(7) -0.0004(7) 0.0215(8)
F22 0.0970(16) 0.0456(11) 0.0792(14) -0.0392(10) 0.0206(12) -0.0084(11)
F23 0.0450(12) 0.119(2) 0.1039(18) -0.0677(16) 0.0279(11) 0.0097(12)
F24 0.138(2) 0.0830(16) 0.0414(11) -0.0242(11) 0.0086(12) 0.0566(15)
C46 0.0138(9) 0.0123(9) 0.0157(9) 0.0006(7) -0.0014(7) 0.0014(7)
C47 0.0148(10) 0.0186(10) 0.0149(9) 0.0015(8) 0.0010(7) 0.0001(8)
C48 0.0177(10) 0.0174(10) 0.0162(8) -0.0024(7) -0.0019(7) -0.0018(8)
C49 0.0143(10) 0.0184(10) 0.0229(10) -0.0020(8) -0.0023(8) -0.0032(8)
C50 0.0146(10) 0.0193(10) 0.0207(10) 0.0006(8) 0.0019(8) -0.0003(8)
C51 0.0171(10) 0.0176(10) 0.0155(9) -0.0017(8) 0.0000(8) 0.0002(8)
C52A 0.0239(18) 0.0265(18) 0.0182(13) -0.0037(12) 0.0011(12) -0.0080(13)
C52B 0.023(3) 0.051(4) 0.0186(14) -0.0129(16) 0.0042(17) -0.021(2)
C53 0.0236(12) 0.0307(13) 0.0276(12) -0.0063(10) 0.0059(9) -0.0100(10)
C54 0.0133(9) 0.0142(9) 0.0119(8) -0.0012(7) -0.0022(7) -0.0007(7)
C55 0.0156(10) 0.0135(9) 0.0150(9) -0.0028(7) -0.0003(7) -0.0007(7)
C56 0.0191(10) 0.0156(10) 0.0165(9) -0.0018(8) 0.0001(8) -0.0025(8)
C57 0.0163(10) 0.0228(11) 0.0191(10) -0.0034(8) 0.0027(8) -0.0004(8)
C58 0.0176(10) 0.0163(9) 0.0194(10) -0.0031(8) -0.0003(8) 0.0027(7)
C59 0.0158(10) 0.0140(9) 0.0160(9) 0.0000(7) -0.0007(7) -0.0014(7)
C60 0.0270(12) 0.0195(11) 0.0252(11) -0.0032(9) 0.0088(9) -0.0035(9)
C61A 0.0238(18) 0.0201(13) 0.0362(15) -0.0026(12) 0.0086(12) 0.0038(11)
C61B 0.025(5) 0.017(2) 0.035(4) -0.004(3) 0.012(3) 0.002(3)
C62 0.0125(9) 0.0173(10) 0.0142(9) -0.0019(7) 0.0031(7) -0.0005(7)
C63 0.0230(11) 0.0182(10) 0.0161(10) 0.0004(8) 0.0026(8) -0.0066(8)
C64 0.0212(11) 0.0256(11) 0.0159(9) -0.0012(8) 0.0000(8) -0.0079(8)
C65 0.0175(10) 0.0278(11) 0.0140(9) 0.0033(8) 0.0005(8) -0.0022(8)
C66 0.0164(10) 0.0185(10) 0.0166(9) 0.0013(8) 0.0032(8) 0.0002(8)
C67 0.0148(10) 0.0158(9) 0.0165(9) -0.0018(8) 0.0010(7) -0.0010(8)
C68A 0.0366(14) 0.0272(13) 0.0177(12) 0.0024(9) -0.0076(9) -0.0118(9)
C68B 0.041(6) 0.028(6) 0.020(6) 0.002(5) -0.013(5) -0.013(4)
C69 0.0232(11) 0.0251(11) 0.0201(10) 0.0035(9) -0.0016(8) 0.0001(9)
C70 0.0122(9) 0.0146(9) 0.0225(10) -0.0022(8) 0.0026(8) -0.0030(7)
C71 0.0166(10) 0.0139(10) 0.0259(11) -0.0018(8) 0.0000(8) 0.0004(8)
C72 0.0158(10) 0.0175(11) 0.0396(13) 0.0025(9) -0.0017(9) -0.0003(8)
C73 0.0185(11) 0.0179(11) 0.0518(15) -0.0056(10) 0.0016(10) 0.0046(9)
C74 0.0221(12) 0.0258(12) 0.0409(14) -0.0107(10) 0.0087(10) 0.0024(9)
C75 0.0212(11) 0.0212(11) 0.0271(11) -0.0046(9) 0.0030(9) 0.0010(9)
C76 0.0311(14) 0.0210(12) 0.0492(16) 0.0050(11) -0.0064(11) 0.0058(10)
C77 0.0430(17) 0.0378(16) 0.0547(18) -0.0209(14) 0.0093(14) 0.0153(13)
B1 0.0131(10) 0.0129(10) 0.0141(10) -0.0005(8) 0.0004(8) -0.0005(8)
C78A 0.070(3) 0.129(7) 0.048(4) 0.009(4) 0.012(3) 0.024(3)
C78B 0.118(10) 0.085(12) 0.078(13) 0.004(9) -0.058(8) -0.026(8)
C79A 0.059(2) 0.053(2) 0.0258(18) 0.0115(16) 0.0010(16) 0.0017(18)
C79B 0.133(9) 0.094(9) 0.047(6) -0.007(6) -0.053(6) -0.016(7)
C80A 0.071(3) 0.054(3) 0.033(2) 0.022(2) 0.006(2) 0.003(2)
C80B 0.134(15) 0.153(17) 0.13(2) 0.064(16) 0.022(13) 0.032(12)
C81A 0.083(3) 0.051(3) 0.044(2) 0.0139(19) 0.020(2) 0.005(2)
C81B 0.133(13) 0.111(15) 0.063(9) 0.021(8) 0.015(8) 0.020(9)
C82A 0.073(3) 0.052(3) 0.036(2) -0.0038(18) -0.004(2) 0.002(2)
C82B 0.137(12) 0.062(8) 0.045(7) 0.006(6) 0.008(6) 0.014(8)
C83A 0.064(2) 0.038(2) 0.029(2) 0.0008(16) -0.0233(16) -0.0096(18)
C83B 0.151(12) 0.047(7) 0.050(7) 0.001(5) -0.027(7) -0.020(6)
C84A 0.068(3) 0.034(3) 0.022(3) 0.011(2) -0.0140(19) -0.0142(18)
C84B 0.152(12) 0.060(11) 0.040(7) -0.006(6) -0.048(7) -0.012(7)
C85A 0.0378(18) 0.0324(17) 0.0351(18) 0.0067(15) -0.0051(14) -0.0004(14)
C86A 0.0310(15) 0.0317(14) 0.0197(14) 0.0020(11) -0.0044(11) 0.0027(11)
C87A 0.039(2) 0.047(2) 0.025(3) 0.002(2) 0.0004(19) 0.0115(15)
C88A 0.0382(18) 0.071(2) 0.0300(17) 0.0120(16) 0.0050(14) 0.0068(16)
C89A 0.042(2) 0.067(2) 0.039(2) 0.0165(17) 0.0026(17) -0.0066(17)
C90A 0.048(2) 0.042(2) 0.050(2) 0.0063(17) 0.0043(16) -0.0103(15)
C91A 0.037(2) 0.0297(15) 0.041(2) 0.0043(15) 0.004(2) 0.0008(14)
C85B 0.064(8) 0.072(11) 0.050(11) -0.012(9) 0.014(8) -0.005(7)
C86B 0.057(8) 0.047(6) 0.026(7) -0.006(5) 0.005(5) 0.006(5)
C87B 0.059(9) 0.045(8) 0.046(10) -0.004(8) 0.017(8) 0.003(6)
C88B 0.057(9) 0.067(7) 0.068(12) 0.027(7) 0.010(8) 0.002(7)
C89B 0.055(9) 0.067(7) 0.046(9) 0.032(7) -0.001(7) -0.001(6)
C90B 0.056(8) 0.071(8) 0.042(8) 0.016(7) -0.013(6) -0.001(5)
C91B 0.055(9) 0.046(7) 0.025(16) -0.004(7) -0.005(8) 0.008(6)

loop_
_atom_type_symbol
_atom_type_description
_atom_type_scat_dispersion_real
_atom_type_scat_dispersion_imag
_atom_type_scat_source
C C 0.0033 0.0016 'International Tables Vol C Tables 4.2.6.8 and 6.1.1.4'
H H 0.0000 0.0000 'International Tables Vol C Tables 4.2.6.8 and 6.1.1.4'
B B 0.0013 0.0007 'International Tables Vol C Tables 4.2.6.8 and 6.1.1.4'
F F 0.0171 0.0103 'International Tables Vol C Tables 4.2.6.8 and 6.1.1.4'
N N 0.0061 0.0033 'International Tables Vol C Tables 4.2.6.8 and 6.1.1.4'
O O 0.0106 0.0060 'International Tables Vol C Tables 4.2.6.8 and 6.1.1.4'
P P 0.1023 0.0942 'International Tables Vol C Tables 4.2.6.8 and 6.1.1.4'

loop_
_exptl_crystal_face_index_h
_exptl_crystal_face_index_k
_exptl_crystal_face_index_l
_exptl_crystal_face_perp_dist
-3.00 1.00 2.00 0.1180
-2.00 -1.00 0.00 0.1910
-1.00 -2.00 1.00 0.0960
-1.00 2.00 -2.00 0.1930
-1.00 2.00 1.00 0.0930
0.00 1.00 -1.00 0.1430
0.00 -2.00 1.00 0.1160
0.00 2.00 -1.00 0.1090
0.00 -1.00 0.00 0.0110
0.00 1.00 0.00 0.0150
1.00 2.00 -1.00 0.1250
1.00 1.00 0.00 0.1330
1.00 -1.00 3.00 0.1640
1.00 -2.00 -3.00 0.0940
2.00 1.00 0.00 0.1440

loop_
_geom_angle_atom_site_label_1
_geom_angle_atom_site_label_2
_geom_angle_atom_site_label_3
_geom_angle
_geom_angle_site_symmetry_1
_geom_angle_site_symmetry_3
_geom_angle_publ_flag
O1 P1 O2 111.38(8) . . ?
O1 P1 O3 114.88(8) . . ?
O1 P1 N2 120.11(8) . . ?
O2 P1 N2 105.74(8) . . ?
O3 P1 O2 106.48(8) . . ?
O3 P1 N2 96.58(8) . . ?
C1 O2 P1 123.02(12) . . ?
C15 O3 P1 109.17(12) . . ?
C29 N1 C2 115.09(15) . . ?
C35 N1 C2 124.95(16) . . ?
C35 N1 C29 119.95(16) . . ?
C16 N2 P1 107.26(12) . . ?
C30 N2 P1 125.72(13) . . ?
C30 N2 C16 126.26(16) . . ?
C2 C1 O2 119.33(17) . . ?
C2 C1 C6 120.34(18) . . ?
C6 C1 O2 120.26(17) . . ?
C1 C2 N1 119.37(17) . . ?
C1 C2 C3 122.55(18) . . ?
C3 C2 N1 118.04(17) . . ?
C2 C3 H3 120.5 . . ?
C4 C3 C2 119.09(19) . . ?
C4 C3 H3 120.5 . . ?
C3 C4 C5 117.31(18) . . ?
C3 C4 C11 122.86(19) . . ?
C5 C4 C11 119.82(18) . . ?
C4 C5 H5 117.4 . . ?
C6 C5 C4 125.24(19) . . ?
C6 C5 H5 117.4 . . ?
C1 C6 C7 122.71(18) . . ?
C5 C6 C1 115.20(18) . . ?
C5 C6 C7 122.06(18) . . ?
C6 C7 C8 111.50(18) . . ?
C6 C7 C9 109.25(18) . . ?
C6 C7 C10 110.39(18) . . ?
C8 C7 C9 108.06(19) . . ?
C10 C7 C8 107.13(19) . . ?
C10 C7 C9 110.47(19) . . ?
C7 C8 H8A 109.5 . . ?
C7 C8 H8B 109.5 . . ?
C7 C8 H8C 109.5 . . ?
H8A C8 H8B 109.5 . . ?
H8A C8 H8C 109.5 . . ?
H8B C8 H8C 109.5 . . ?
C7 C9 H9A 109.5 . . ?
C7 C9 H9B 109.5 . . ?
C7 C9 H9C 109.5 . . ?
H9A C9 H9B 109.5 . . ?
H9A C9 H9C 109.5 . . ?
H9B C9 H9C 109.5 . . ?
C7 C10 H10A 109.5 . . ?
C7 C10 H10B 109.5 . . ?
C7 C10 H10C 109.5 . . ?
H10A C10 H10B 109.5 . . ?
H10A C10 H10C 109.5 . . ?
H10B C10 H10C 109.5 . . ?
C4 C11 C13 107.65(19) . . ?
C12 C11 C4 110.4(2) . . ?
C12 C11 C13 109.7(2) . . ?
C12 C11 C14 109.1(2) . . ?
C14 C11 C4 111.93(18) . . ?
C14 C11 C13 107.9(2) . . ?
C11 C12 H12A 109.5 . . ?
C11 C12 H12B 109.5 . . ?
C11 C12 H12C 109.5 . . ?
H12A C12 H12B 109.5 . . ?
H12A C12 H12C 109.5 . . ?
H12B C12 H12C 109.5 . . ?
C11 C13 H13A 109.5 . . ?
C11 C13 H13B 109.5 . . ?
C11 C13 H13C 109.5 . . ?
H13A C13 H13B 109.5 . . ?
H13A C13 H13C 109.5 . . ?
H13B C13 H13C 109.5 . . ?
C11 C14 H14A 109.5 . . ?
C11 C14 H14B 109.5 . . ?
C11 C14 H14C 109.5 . . ?
H14A C14 H14B 109.5 . . ?
H14A C14 H14C 109.5 . . ?
H14B C14 H14C 109.5 . . ?
C16 C15 O3 112.26(17) . . ?
C16 C15 C20 123.55(18) . . ?
C20 C15 O3 124.17(17) . . ?
C15 C16 N2 110.48(17) . . ?
C17 C16 N2 128.12(18) . . ?
C17 C16 C15 121.16(18) . . ?
C16 C17 H17 121.2 . . ?
C16 C17 C18 117.67(18) . . ?
C18 C17 H17 121.2 . . ?
C17 C18 C19 118.94(18) . . ?
C17 C18 C25 121.65(18) . . ?
C19 C18 C25 119.40(18) . . ?
C18 C19 H19 117.7 . . ?
C20 C19 C18 124.67(19) . . ?
C20 C19 H19 117.7 . . ?
C15 C20 C19 113.52(18) . . ?
C15 C20 C21 122.73(18) . . ?
C19 C20 C21 123.70(18) . . ?
C20 C21 C22 111.60(17) . . ?
C20 C21 C23 108.32(17) . . ?
C22 C21 C23 109.51(18) . . ?
C24 C21 C20 111.28(17) . . ?
C24 C21 C22 107.62(18) . . ?
C24 C21 C23 108.46(17) . . ?
C21 C22 H22A 109.5 . . ?
C21 C22 H22B 109.5 . . ?
C21 C22 H22C 109.5 . . ?
H22A C22 H22B 109.5 . . ?
H22A C22 H22C 109.5 . . ?
H22B C22 H22C 109.5 . . ?
C21 C23 H23A 109.5 . . ?
C21 C23 H23B 109.5 . . ?
C21 C23 H23C 109.5 . . ?
H23A C23 H23B 109.5 . . ?
H23A C23 H23C 109.5 . . ?
H23B C23 H23C 109.5 . . ?
C21 C24 H24A 109.5 . . ?
C21 C24 H24B 109.5 . . ?
C21 C24 H24C 109.5 . . ?
H24A C24 H24B 109.5 . . ?
H24A C24 H24C 109.5 . . ?
H24B C24 H24C 109.5 . . ?
C18 C25 C28 108.58(18) . . ?
C26 C25 C18 111.82(17) . . ?
C26 C25 C27 108.67(18) . . ?
C26 C25 C28 108.26(18) . . ?
C27 C25 C18 109.80(17) . . ?
C27 C25 C28 109.68(18) . . ?
C25 C26 H26A 109.5 . . ?
C25 C26 H26B 109.5 . . ?
C25 C26 H26C 109.5 . . ?
H26A C26 H26B 109.5 . . ?
H26A C26 H26C 109.5 . . ?
H26B C26 H26C 109.5 . . ?
C25 C27 H27A 109.5 . . ?
C25 C27 H27B 109.5 . . ?
C25 C27 H27C 109.5 . . ?
H27A C27 H27B 109.5 . . ?
H27A C27 H27C 109.5 . . ?
H27B C27 H27C 109.5 . . ?
C25 C28 H28A 109.5 . . ?
C25 C28 H28B 109.5 . . ?
C25 C28 H28C 109.5 . . ?
H28A C28 H28B 109.5 . . ?
H28A C28 H28C 109.5 . . ?
H28B C28 H28C 109.5 . . ?
C30 C29 N1 118.89(17) . . ?
C34 C29 N1 119.37(17) . . ?
C34 C29 C30 121.70(18) . . ?
C29 C30 N2 119.37(17) . . ?
C29 C30 C31 118.85(18) . . ?
C31 C30 N2 121.72(18) . . ?
C30 C31 H31 120.2 . . ?
C32 C31 C30 119.66(19) . . ?
C32 C31 H31 120.2 . . ?
C31 C32 H32 119.5 . . ?
C31 C32 C33 120.96(19) . . ?
C33 C32 H32 119.5 . . ?
C32 C33 H33 120.1 . . ?
C34 C33 C32 119.73(19) . . ?
C34 C33 H33 120.1 . . ?
C29 C34 C33 119.03(19) . . ?
C29 C34 H34 120.5 . . ?
C33 C34 H34 120.5 . . ?
N1 C35 H35 114.2 . . ?
N1 C35 C36 131.59(18) . . ?
C36 C35 H35 114.2 . . ?
C35 C36 C37 106.63(16) . . ?
C35 C36 C41 103.86(16) . . ?
C35 C36 C42 119.14(17) . . ?
C41 C36 C37 108.39(16) . . ?
C42 C36 C37 109.49(16) . . ?
C42 C36 C41 108.83(16) . . ?
C36 C37 H37A 109.9 . . ?
C36 C37 H37B 109.9 . . ?
H37A C37 H37B 108.3 . . ?
C38 C37 C36 109.03(16) . . ?
C38 C37 H37A 109.9 . . ?
C38 C37 H37B 109.9 . . ?
C37 C38 H38 109.2 . . ?
C39 C38 C37 109.80(18) . . ?
C39 C38 H38 109.2 . . ?
C39 C38 C44 110.14(18) . . ?
C44 C38 C37 109.29(18) . . ?
C44 C38 H38 109.2 . . ?
C38 C39 H39A 109.7 . . ?
C38 C39 H39B 109.7 . . ?
C38 C39 C40 109.69(17) . . ?
H39A C39 H39B 108.2 . . ?
C40 C39 H39A 109.7 . . ?
C40 C39 H39B 109.7 . . ?
C39 C40 H40 109.5 . . ?
C39 C40 C41 108.94(17) . . ?
C41 C40 H40 109.5 . . ?
C45 C40 C39 110.05(18) . . ?
C45 C40 H40 109.5 . . ?
C45 C40 C41 109.26(17) . . ?
C36 C41 H41A 109.7 . . ?
C36 C41 H41B 109.7 . . ?
C40 C41 C36 109.94(16) . . ?
C40 C41 H41A 109.7 . . ?
C40 C41 H41B 109.7 . . ?
H41A C41 H41B 108.2 . . ?
C36 C42 H42A 109.8 . . ?
C36 C42 H42B 109.8 . . ?
H42A C42 H42B 108.2 . . ?
C43 C42 C36 109.41(16) . . ?
C43 C42 H42A 109.8 . . ?
C43 C42 H42B 109.8 . . ?
C42 C43 H43 109.3 . . ?
C44 C43 C42 109.21(17) . . ?
C44 C43 H43 109.3 . . ?
C45 C43 C42 110.04(17) . . ?
C45 C43 H43 109.3 . . ?
C45 C43 C44 109.76(18) . . ?
C38 C44 C43 109.65(17) . . ?
C38 C44 H44A 109.7 . . ?
C38 C44 H44B 109.7 . . ?
C43 C44 H44A 109.7 . . ?
C43 C44 H44B 109.7 . . ?
H44A C44 H44B 108.2 . . ?
C40 C45 H45A 109.8 . . ?
C40 C45 H45B 109.8 . . ?
C43 C45 C40 109.53(17) . . ?
C43 C45 H45A 109.8 . . ?
C43 C45 H45B 109.8 . . ?
H45A C45 H45B 108.2 . . ?
C47 C46 C51 115.82(18) . . ?
C47 C46 B1 124.69(17) . . ?
C51 C46 B1 119.47(17) . . ?
C46 C47 H47 119.0 . . ?
C48 C47 C46 122.01(19) . . ?
C48 C47 H47 119.0 . . ?
C47 C48 C52A 120.4(3) . . ?
C47 C48 C52B 116.1(6) . . ?
C49 C48 C47 121.12(18) . . ?
C49 C48 C52A 118.3(3) . . ?
C49 C48 C52B 122.7(6) . . ?
C48 C49 H49 121.0 . . ?
C48 C49 C50 118.02(19) . . ?
C50 C49 H49 121.0 . . ?
C49 C50 C53 119.90(19) . . ?
C51 C50 C49 120.61(19) . . ?
C51 C50 C53 119.35(19) . . ?
C46 C51 H51 118.8 . . ?
C50 C51 C46 122.39(19) . . ?
C50 C51 H51 118.8 . . ?
F1A C52A F2A 107.0(5) . . ?
F1A C52A F3A 107.2(6) . . ?
F1A C52A C48 114.5(5) . . ?
F2A C52A C48 111.9(5) . . ?
F3A C52A F2A 102.1(6) . . ?
F3A C52A C48 113.2(6) . . ?
F1B C52B F2B 103.0(11) . . ?
F1B C52B C48 110.2(10) . . ?
F2B C52B C48 112.8(10) . . ?
F3B C52B F1B 106.4(13) . . ?
F3B C52B F2B 113.0(16) . . ?
F3B C52B C48 110.9(12) . . ?
F4 C53 F5 104.60(19) . . ?
F4 C53 C50 112.84(19) . . ?
F5 C53 C50 112.65(19) . . ?
F6 C53 F4 106.3(2) . . ?
F6 C53 F5 106.8(2) . . ?
F6 C53 C50 113.07(19) . . ?
C55 C54 C59 115.69(18) . . ?
C55 C54 B1 124.26(17) . . ?
C59 C54 B1 119.93(17) . . ?
C54 C55 H55 118.7 . . ?
C56 C55 C54 122.68(18) . . ?
C56 C55 H55 118.7 . . ?
C55 C56 C60 120.93(18) . . ?
C57 C56 C55 120.34(19) . . ?
C57 C56 C60 118.72(19) . . ?
C56 C57 H57 120.8 . . ?
C56 C57 C58 118.36(19) . . ?
C58 C57 H57 120.8 . . ?
C57 C58 C59 120.92(19) . . ?
C57 C58 C61A 116.8(3) . . ?
C57 C58 C61B 123.2(7) . . ?
C59 C58 C61A 122.2(3) . . ?
C59 C58 C61B 115.9(7) . . ?
C54 C59 H59 119.0 . . ?
C58 C59 C54 122.00(18) . . ?
C58 C59 H59 119.0 . . ?
F7 C60 F8 106.08(19) . . ?
F7 C60 F9 107.4(2) . . ?
F7 C60 C56 113.20(18) . . ?
F8 C60 C56 112.61(18) . . ?
F9 C60 F8 105.13(19) . . ?
F9 C60 C56 111.89(19) . . ?
F10A C61A F11A 104.4(4) . . ?
F10A C61A C58 113.3(4) . . ?
F11A C61A C58 112.1(4) . . ?
F12A C61A F10A 106.3(4) . . ?
F12A C61A F11A 106.7(5) . . ?
F12A C61A C58 113.4(4) . . ?
F10B C61B F11B 104.4(14) . . ?
F10B C61B C58 111.5(12) . . ?
F11B C61B C58 110.5(13) . . ?
F12B C61B F10B 107.1(14) . . ?
F12B C61B F11B 107.3(17) . . ?
F12B C61B C58 115.4(14) . . ?
C63 C62 B1 120.83(17) . . ?
C67 C62 C63 115.38(18) . . ?
C67 C62 B1 123.51(17) . . ?
C62 C63 H63 118.8 . . ?
C64 C63 C62 122.50(19) . . ?
C64 C63 H63 118.8 . . ?
C63 C64 C68A 117.7(2) . . ?
C63 C64 C68B 127.9(8) . . ?
C65 C64 C63 120.94(19) . . ?
C65 C64 C68A 121.3(2) . . ?
C65 C64 C68B 109.4(8) . . ?
C64 C65 H65 121.0 . . ?
C64 C65 C66 117.95(19) . . ?
C66 C65 H65 121.0 . . ?
C65 C66 C67 120.81(19) . . ?
C65 C66 C69 120.41(18) . . ?
C67 C66 C69 118.78(18) . . ?
C62 C67 H67 118.8 . . ?
C66 C67 C62 122.40(18) . . ?
C66 C67 H67 118.8 . . ?
F13A C68A F14A 106.1(3) . . ?
F13A C68A F15A 106.2(3) . . ?
F13A C68A C64 112.8(2) . . ?
F14A C68A C64 112.0(3) . . ?
F15A C68A F14A 107.7(3) . . ?
F15A C68A C64 111.6(2) . . ?
F13B C68B F14B 101(2) . . ?
F13B C68B F15B 101.7(18) . . ?
F13B C68B C64 109.6(17) . . ?
F14B C68B C64 109.1(16) . . ?
F15B C68B F14B 109.6(18) . . ?
F15B C68B C64 123.2(15) . . ?
F16 C69 C66 112.94(18) . . ?
F17 C69 F16 106.44(18) . . ?
F17 C69 C66 112.55(18) . . ?
F18 C69 F16 105.45(18) . . ?
F18 C69 F17 106.20(19) . . ?
F18 C69 C66 112.67(18) . . ?
C71 C70 B1 118.14(17) . . ?
C75 C70 C71 115.55(19) . . ?
C75 C70 B1 126.25(19) . . ?
C70 C71 H71 118.8 . . ?
C72 C71 C70 122.4(2) . . ?
C72 C71 H71 118.8 . . ?
C71 C72 C76 121.2(2) . . ?
C73 C72 C71 120.3(2) . . ?
C73 C72 C76 118.4(2) . . ?
C72 C73 H73 120.6 . . ?
C74 C73 C72 118.7(2) . . ?
C74 C73 H73 120.6 . . ?
C73 C74 C75 120.8(2) . . ?
C73 C74 C77 118.6(2) . . ?
C75 C74 C77 120.6(2) . . ?
C70 C75 H75 118.9 . . ?
C74 C75 C70 122.2(2) . . ?
C74 C75 H75 118.9 . . ?
F19 C76 F20 105.5(2) . . ?
F19 C76 C72 111.8(2) . . ?
F20 C76 C72 112.4(2) . . ?
F21 C76 F19 106.9(2) . . ?
F21 C76 F20 105.8(2) . . ?
F21 C76 C72 113.9(2) . . ?
F22 C77 C74 111.6(3) . . ?
F23 C77 F22 105.9(2) . . ?
F23 C77 F24 106.9(3) . . ?
F23 C77 C74 113.0(2) . . ?
F24 C77 F22 104.6(3) . . ?
F24 C77 C74 114.1(2) . . ?
C46 B1 C54 111.86(16) . . ?
C46 B1 C62 110.29(16) . . ?
C54 B1 C62 104.45(15) . . ?
C70 B1 C46 105.34(15) . . ?
C70 B1 C54 111.31(16) . . ?
C70 B1 C62 113.76(16) . . ?
H78A C78A H78B 109.5 . . ?
H78A C78A H78C 109.5 . . ?
H78B C78A H78C 109.5 . . ?
C79A C78A H78A 109.5 . . ?
C79A C78A H78B 109.5 . . ?
C79A C78A H78C 109.5 . . ?
H78D C78B H78E 109.5 . . ?
H78D C78B H78F 109.5 . . ?
H78E C78B H78F 109.5 . . ?
C79B C78B H78D 109.5 . . ?
C79B C78B H78E 109.5 . . ?
C79B C78B H78F 109.5 . . ?
C80A C79A C78A 122.7(5) . . ?
C80A C79A C84A 115.8(5) . . ?
C84A C79A C78A 121.5(5) . . ?
C80B C79B C78B 114.9(16) . . ?
C80B C79B C84B 117.6(17) . . ?
C84B C79B C78B 126.9(15) . . ?
C79A C80A H80A 119.2 . . ?
C81A C80A C79A 121.6(5) . . ?
C81A C80A H80A 119.2 . . ?
C79B C80B H80B 120.8 . . ?
C81B C80B C79B 118.5(19) . . ?
C81B C80B H80B 120.8 . . ?
C80A C81A H81A 119.3 . . ?
C82A C81A C80A 121.4(5) . . ?
C82A C81A H81A 119.3 . . ?
C80B C81B H81B 118.6 . . ?
C82B C81B C80B 122.7(17) . . ?
C82B C81B H81B 118.6 . . ?
C81A C82A H82A 120.9 . . ?
C81A C82A C83A 118.1(5) . . ?
C83A C82A H82A 120.9 . . ?
C81B C82B H82B 120.7 . . ?
C81B C82B C83B 118.5(15) . . ?
C83B C82B H82B 120.7 . . ?
C82A C83A H83A 120.7 . . ?
C84A C83A C82A 118.7(5) . . ?
C84A C83A H83A 120.7 . . ?
C82B C83B H83B 119.6 . . ?
C84B C83B C82B 120.9(16) . . ?
C84B C83B H83B 119.6 . . ?
C79A C84A H84A 117.8 . . ?
C83A C84A C79A 124.4(5) . . ?
C83A C84A H84A 117.8 . . ?
C79B C84B H84B 120.8 . . ?
C83B C84B C79B 118.4(16) . . ?
C83B C84B H84B 120.8 . . ?
H85A C85A H85B 109.5 . . ?
H85A C85A H85C 109.5 . . ?
H85B C85A H85C 109.5 . . ?
C86A C85A H85A 109.5 . . ?
C86A C85A H85B 109.5 . . ?
C86A C85A H85C 109.5 . . ?
C87A C86A C85A 120.7(4) . . ?
C87A C86A C91A 118.6(4) . . ?
C91A C86A C85A 120.7(3) . . ?
C86A C87A H87A 119.7 . . ?
C88A C87A C86A 120.6(5) . . ?
C88A C87A H87A 119.7 . . ?
C87A C88A H88A 119.7 . . ?
C87A C88A C89A 120.5(4) . . ?
C89A C88A H88A 119.7 . . ?
C88A C89A H89A 120.4 . . ?
C90A C89A C88A 119.2(4) . . ?
C90A C89A H89A 120.4 . . ?
C89A C90A H90A 119.9 . . ?
C89A C90A C91A 120.1(4) . . ?
C91A C90A H90A 119.9 . . ?
C86A C91A H91A 119.5 . . ?
C90A C91A C86A 121.0(4) . . ?
C90A C91A H91A 119.5 . . ?
H85D C85B H85E 109.5 . . ?
H85D C85B H85F 109.5 . . ?
H85E C85B H85F 109.5 . . ?
C86B C85B H85D 109.5 . . ?
C86B C85B H85E 109.5 . . ?
C86B C85B H85F 109.5 . . ?
C87B C86B C85B 120.9(15) . . ?
C91B C86B C85B 118.9(15) . . ?
C91B C86B C87B 120.2(17) . . ?
C86B C87B H87B 121.0 . . ?
C88B C87B C86B 118.0(17) . . ?
C88B C87B H87B 121.0 . . ?
C87B C88B H88B 119.2 . . ?
C89B C88B C87B 121.5(17) . . ?
C89B C88B H88B 119.2 . . ?
C88B C89B H89B 119.7 . . ?
C88B C89B C90B 120.5(17) . . ?
C90B C89B H89B 119.7 . . ?
C89B C90B H90B 120.4 . . ?
C89B C90B C91B 119.2(18) . . ?
C91B C90B H90B 120.4 . . ?
C86B C91B H91B 119.8 . . ?
C90B C91B C86B 120(2) . . ?
C90B C91B H91B 119.8 . . ?

loop_
_geom_bond_atom_site_label_1
_geom_bond_atom_site_label_2
_geom_bond_distance
_geom_bond_site_symmetry_2
_geom_bond_publ_flag
P1 O1 1.4545(14) . ?
P1 O2 1.5968(14) . ?
P1 O3 1.5904(14) . ?
P1 N2 1.6597(16) . ?
O2 C1 1.410(2) . ?
O3 C15 1.419(2) . ?
N1 C2 1.460(2) . ?
N1 C29 1.460(2) . ?
N1 C35 1.297(2) . ?
N2 C16 1.429(2) . ?
N2 C30 1.416(2) . ?
C1 C2 1.384(3) . ?
C1 C6 1.403(3) . ?
C2 C3 1.386(3) . ?
C3 H3 0.9500 . ?
C3 C4 1.383(3) . ?
C4 C5 1.399(3) . ?
C4 C11 1.535(3) . ?
C5 H5 0.9500 . ?
C5 C6 1.397(3) . ?
C6 C7 1.530(3) . ?
C7 C8 1.535(3) . ?
C7 C9 1.536(3) . ?
C7 C10 1.534(3) . ?
C8 H8A 0.9800 . ?
C8 H8B 0.9800 . ?
C8 H8C 0.9800 . ?
C9 H9A 0.9800 . ?
C9 H9B 0.9800 . ?
C9 H9C 0.9800 . ?
C10 H10A 0.9800 . ?
C10 H10B 0.9800 . ?
C10 H10C 0.9800 . ?
C11 C12 1.520(3) . ?
C11 C13 1.545(4) . ?
C11 C14 1.530(3) . ?
C12 H12A 0.9800 . ?
C12 H12B 0.9800 . ?
C12 H12C 0.9800 . ?
C13 H13A 0.9800 . ?
C13 H13B 0.9800 . ?
C13 H13C 0.9800 . ?
C14 H14A 0.9800 . ?
C14 H14B 0.9800 . ?
C14 H14C 0.9800 . ?
C15 C16 1.388(3) . ?
C15 C20 1.388(3) . ?
C16 C17 1.387(3) . ?
C17 H17 0.9500 . ?
C17 C18 1.395(3) . ?
C18 C19 1.403(3) . ?
C18 C25 1.537(3) . ?
C19 H19 0.9500 . ?
C19 C20 1.399(3) . ?
C20 C21 1.534(3) . ?
C21 C22 1.537(3) . ?
C21 C23 1.538(3) . ?
C21 C24 1.533(3) . ?
C22 H22A 0.9800 . ?
C22 H22B 0.9800 . ?
C22 H22C 0.9800 . ?
C23 H23A 0.9800 . ?
C23 H23B 0.9800 . ?
C23 H23C 0.9800 . ?
C24 H24A 0.9800 . ?
C24 H24B 0.9800 . ?
C24 H24C 0.9800 . ?
C25 C26 1.532(3) . ?
C25 C27 1.535(3) . ?
C25 C28 1.537(3) . ?
C26 H26A 0.9800 . ?
C26 H26B 0.9800 . ?
C26 H26C 0.9800 . ?
C27 H27A 0.9800 . ?
C27 H27B 0.9800 . ?
C27 H27C 0.9800 . ?
C28 H28A 0.9800 . ?
C28 H28B 0.9800 . ?
C28 H28C 0.9800 . ?
C29 C30 1.391(3) . ?
C29 C34 1.386(3) . ?
C30 C31 1.391(3) . ?
C31 H31 0.9500 . ?
C31 C32 1.388(3) . ?
C32 H32 0.9500 . ?
C32 C33 1.389(3) . ?
C33 H33 0.9500 . ?
C33 C34 1.388(3) . ?
C34 H34 0.9500 . ?
C35 H35 0.9500 . ?
C35 C36 1.488(3) . ?
C36 C37 1.562(3) . ?
C36 C41 1.560(3) . ?
C36 C42 1.540(3) . ?
C37 H37A 0.9900 . ?
C37 H37B 0.9900 . ?
C37 C38 1.536(3) . ?
C38 H38 1.0000 . ?
C38 C39 1.527(3) . ?
C38 C44 1.528(3) . ?
C39 H39A 0.9900 . ?
C39 H39B 0.9900 . ?
C39 C40 1.534(3) . ?
C40 H40 1.0000 . ?
C40 C41 1.536(3) . ?
C40 C45 1.532(3) . ?
C41 H41A 0.9900 . ?
C41 H41B 0.9900 . ?
C42 H42A 0.9900 . ?
C42 H42B 0.9900 . ?
C42 C43 1.538(3) . ?
C43 H43 1.0000 . ?
C43 C44 1.536(3) . ?
C43 C45 1.528(3) . ?
C44 H44A 0.9900 . ?
C44 H44B 0.9900 . ?
C45 H45A 0.9900 . ?
C45 H45B 0.9900 . ?
F1A C52A 1.324(5) . ?
F1B C52B 1.331(11) . ?
F2A C52A 1.340(5) . ?
F2B C52B 1.341(12) . ?
F3A C52A 1.339(7) . ?
F3B C52B 1.329(13) . ?
F4 C53 1.338(3) . ?
F5 C53 1.342(3) . ?
F6 C53 1.320(3) . ?
F7 C60 1.324(3) . ?
F8 C60 1.336(2) . ?
F9 C60 1.335(3) . ?
F10A C61A 1.326(5) . ?
F10B C61B 1.321(15) . ?
F11A C61A 1.332(5) . ?
F11B C61B 1.324(14) . ?
F12A C61A 1.321(5) . ?
F12B C61B 1.292(14) . ?
F13A C68A 1.336(4) . ?
F13B C68B 1.311(18) . ?
F14A C68A 1.340(4) . ?
F14B C68B 1.326(17) . ?
F15A C68A 1.339(3) . ?
F15B C68B 1.312(17) . ?
F16 C69 1.344(2) . ?
F17 C69 1.339(3) . ?
F18 C69 1.336(3) . ?
F19 C76 1.336(3) . ?
F20 C76 1.340(3) . ?
F21 C76 1.328(3) . ?
F22 C77 1.342(4) . ?
F23 C77 1.315(3) . ?
F24 C77 1.319(4) . ?
C46 C47 1.400(3) . ?
C46 C51 1.401(3) . ?
C46 B1 1.639(3) . ?
C47 H47 0.9500 . ?
C47 C48 1.391(3) . ?
C48 C49 1.383(3) . ?
C48 C52A 1.496(6) . ?
C48 C52B 1.516(12) . ?
C49 H49 0.9500 . ?
C49 C50 1.392(3) . ?
C50 C51 1.389(3) . ?
C50 C53 1.495(3) . ?
C51 H51 0.9500 . ?
C54 C55 1.399(3) . ?
C54 C59 1.406(3) . ?
C54 B1 1.640(3) . ?
C55 H55 0.9500 . ?
C55 C56 1.393(3) . ?
C56 C57 1.387(3) . ?
C56 C60 1.495(3) . ?
C57 H57 0.9500 . ?
C57 C58 1.388(3) . ?
C58 C59 1.390(3) . ?
C58 C61A 1.498(5) . ?
C58 C61B 1.491(14) . ?
C59 H59 0.9500 . ?
C62 C63 1.403(3) . ?
C62 C67 1.397(3) . ?
C62 B1 1.644(3) . ?
C63 H63 0.9500 . ?
C63 C64 1.391(3) . ?
C64 C65 1.382(3) . ?
C64 C68A 1.505(3) . ?
C64 C68B 1.507(15) . ?
C65 H65 0.9500 . ?
C65 C66 1.387(3) . ?
C66 C67 1.396(3) . ?
C66 C69 1.491(3) . ?
C67 H67 0.9500 . ?
C70 C71 1.406(3) . ?
C70 C75 1.398(3) . ?
C70 B1 1.637(3) . ?
C71 H71 0.9500 . ?
C71 C72 1.391(3) . ?
C72 C73 1.385(3) . ?
C72 C76 1.490(3) . ?
C73 H73 0.9500 . ?
C73 C74 1.376(4) . ?
C74 C75 1.395(3) . ?
C74 C77 1.503(3) . ?
C75 H75 0.9500 . ?
C78A H78A 0.9800 . ?
C78A H78B 0.9800 . ?
C78A H78C 0.9800 . ?
C78A C79A 1.472(7) . ?
C78B H78D 0.9800 . ?
C78B H78E 0.9800 . ?
C78B H78F 0.9800 . ?
C78B C79B 1.511(16) . ?
C79A C80A 1.381(6) . ?
C79A C84A 1.396(7) . ?
C79B C80B 1.372(17) . ?
C79B C84B 1.450(16) . ?
C80A H80A 0.9500 . ?
C80A C81A 1.370(7) . ?
C80B H80B 0.9500 . ?
C80B C81B 1.349(16) . ?
C81A H81A 0.9500 . ?
C81A C82A 1.356(7) . ?
C81B H81B 0.9500 . ?
C81B C82B 1.341(15) . ?
C82A H82A 0.9500 . ?
C82A C83A 1.435(7) . ?
C82B H82B 0.9500 . ?
C82B C83B 1.384(14) . ?
C83A H83A 0.9500 . ?
C83A C84A 1.320(7) . ?
C83B H83B 0.9500 . ?
C83B C84B 1.359(16) . ?
C84A H84A 0.9500 . ?
C84B H84B 0.9500 . ?
C85A H85A 0.9800 . ?
C85A H85B 0.9800 . ?
C85A H85C 0.9800 . ?
C85A C86A 1.500(5) . ?
C86A C87A 1.387(6) . ?
C86A C91A 1.390(5) . ?
C87A H87A 0.9500 . ?
C87A C88A 1.382(6) . ?
C88A H88A 0.9500 . ?
C88A C89A 1.393(6) . ?
C89A H89A 0.9500 . ?
C89A C90A 1.380(6) . ?
C90A H90A 0.9500 . ?
C90A C91A 1.387(5) . ?
C91A H91A 0.9500 . ?
C85B H85D 0.9800 . ?
C85B H85E 0.9800 . ?
C85B H85F 0.9800 . ?
C85B C86B 1.488(16) . ?
C86B C87B 1.398(15) . ?
C86B C91B 1.387(18) . ?
C87B H87B 0.9500 . ?
C87B C88B 1.377(16) . ?
C88B H88B 0.9500 . ?
C88B C89B 1.369(17) . ?
C89B H89B 0.9500 . ?
C89B C90B 1.375(16) . ?
C90B H90B 0.9500 . ?
C90B C91B 1.377(17) . ?
C91B H91B 0.9500 . ?

loop_
_geom_torsion_atom_site_label_1
_geom_torsion_atom_site_label_2
_geom_torsion_atom_site_label_3
_geom_torsion_atom_site_label_4
_geom_torsion
_geom_torsion_site_symmetry_1
_geom_torsion_site_symmetry_2
_geom_torsion_site_symmetry_3
_geom_torsion_site_symmetry_4
_geom_torsion_publ_flag
P1 O2 C1 C2 -51.1(2) . . . . ?
P1 O2 C1 C6 132.13(17) . . . . ?
P1 O3 C15 C16 11.0(2) . . . . ?
P1 O3 C15 C20 -167.63(16) . . . . ?
P1 N2 C16 C15 -15.46(19) . . . . ?
P1 N2 C16 C17 158.95(18) . . . . ?
P1 N2 C30 C29 -42.1(2) . . . . ?
P1 N2 C30 C31 135.00(17) . . . . ?
O1 P1 O2 C1 117.11(15) . . . . ?
O1 P1 O3 C15 -145.51(12) . . . . ?
O1 P1 N2 C16 143.42(12) . . . . ?
O1 P1 N2 C30 -27.1(2) . . . . ?
O2 P1 O3 C15 90.69(13) . . . . ?
O2 P1 N2 C16 -89.61(13) . . . . ?
O2 P1 N2 C30 99.88(16) . . . . ?
O2 C1 C2 N1 -0.7(3) . . . . ?
O2 C1 C2 C3 176.80(18) . . . . ?
O2 C1 C6 C5 -178.43(18) . . . . ?
O2 C1 C6 C7 3.5(3) . . . . ?
O3 P1 O2 C1 -116.95(14) . . . . ?
O3 P1 N2 C16 19.61(13) . . . . ?
O3 P1 N2 C30 -150.89(16) . . . . ?
O3 C15 C16 N2 3.3(2) . . . . ?
O3 C15 C16 C17 -171.57(17) . . . . ?
O3 C15 C20 C19 172.26(18) . . . . ?
O3 C15 C20 C21 -10.2(3) . . . . ?
N1 C2 C3 C4 -179.13(17) . . . . ?
N1 C29 C30 N2 -7.1(3) . . . . ?
N1 C29 C30 C31 175.72(17) . . . . ?
N1 C29 C34 C33 -176.33(17) . . . . ?
N1 C35 C36 C37 115.4(2) . . . . ?
N1 C35 C36 C41 -130.2(2) . . . . ?
N1 C35 C36 C42 -9.0(3) . . . . ?
N2 P1 O2 C1 -14.97(16) . . . . ?
N2 P1 O3 C15 -17.91(13) . . . . ?
N2 C16 C17 C18 -175.32(19) . . . . ?
N2 C30 C31 C32 -176.45(18) . . . . ?
C1 C2 C3 C4 3.3(3) . . . . ?
C1 C6 C7 C8 177.8(2) . . . . ?
C1 C6 C7 C9 58.4(3) . . . . ?
C1 C6 C7 C10 -63.3(3) . . . . ?
C2 N1 C29 C30 -58.8(2) . . . . ?
C2 N1 C29 C34 119.22(19) . . . . ?
C2 N1 C35 C36 -8.2(3) . . . . ?
C2 C1 C6 C5 4.8(3) . . . . ?
C2 C1 C6 C7 -173.24(19) . . . . ?
C2 C3 C4 C5 1.0(3) . . . . ?
C2 C3 C4 C11 -178.17(19) . . . . ?
C3 C4 C5 C6 -2.3(3) . . . . ?
C3 C4 C11 C12 -128.3(2) . . . . ?
C3 C4 C11 C13 112.0(2) . . . . ?
C3 C4 C11 C14 -6.5(3) . . . . ?
C4 C5 C6 C1 -0.5(3) . . . . ?
C4 C5 C6 C7 177.5(2) . . . . ?
C5 C4 C11 C12 52.6(3) . . . . ?
C5 C4 C11 C13 -67.2(3) . . . . ?
C5 C4 C11 C14 174.4(2) . . . . ?
C5 C6 C7 C8 -0.1(3) . . . . ?
C5 C6 C7 C9 -119.5(2) . . . . ?
C5 C6 C7 C10 118.9(2) . . . . ?
C6 C1 C2 N1 176.08(18) . . . . ?
C6 C1 C2 C3 -6.4(3) . . . . ?
C11 C4 C5 C6 176.8(2) . . . . ?
C15 C16 C17 C18 -1.4(3) . . . . ?
C15 C20 C21 C22 62.6(3) . . . . ?
C15 C20 C21 C23 -58.1(2) . . . . ?
C15 C20 C21 C24 -177.21(19) . . . . ?
C16 N2 C30 C29 149.13(19) . . . . ?
C16 N2 C30 C31 -33.7(3) . . . . ?
C16 C15 C20 C19 -6.3(3) . . . . ?
C16 C15 C20 C21 171.30(19) . . . . ?
C16 C17 C18 C19 -4.1(3) . . . . ?
C16 C17 C18 C25 174.90(18) . . . . ?
C17 C18 C19 C20 4.8(3) . . . . ?
C17 C18 C25 C26 -2.6(3) . . . . ?
C17 C18 C25 C27 118.2(2) . . . . ?
C17 C18 C25 C28 -121.9(2) . . . . ?
C18 C19 C20 C15 0.3(3) . . . . ?
C18 C19 C20 C21 -177.22(19) . . . . ?
C19 C18 C25 C26 176.48(19) . . . . ?
C19 C18 C25 C27 -62.8(2) . . . . ?
C19 C18 C25 C28 57.1(2) . . . . ?
C19 C20 C21 C22 -120.1(2) . . . . ?
C19 C20 C21 C23 119.3(2) . . . . ?
C19 C20 C21 C24 0.1(3) . . . . ?
C20 C15 C16 N2 -178.03(18) . . . . ?
C20 C15 C16 C17 7.1(3) . . . . ?
C25 C18 C19 C20 -174.21(19) . . . . ?
C29 N1 C2 C1 106.2(2) . . . . ?
C29 N1 C2 C3 -71.4(2) . . . . ?
C29 N1 C35 C36 170.94(19) . . . . ?
C29 C30 C31 C32 0.7(3) . . . . ?
C30 N2 C16 C15 154.98(18) . . . . ?
C30 N2 C16 C17 -30.6(3) . . . . ?
C30 C29 C34 C33 1.6(3) . . . . ?
C30 C31 C32 C33 1.5(3) . . . . ?
C31 C32 C33 C34 -2.1(3) . . . . ?
C32 C33 C34 C29 0.6(3) . . . . ?
C34 C29 C30 N2 174.96(17) . . . . ?
C34 C29 C30 C31 -2.2(3) . . . . ?
C35 N1 C2 C1 -74.6(3) . . . . ?
C35 N1 C2 C3 107.8(2) . . . . ?
C35 N1 C29 C30 121.9(2) . . . . ?
C35 N1 C29 C34 -60.0(2) . . . . ?
C35 C36 C37 C38 170.51(17) . . . . ?
C35 C36 C41 C40 -172.79(16) . . . . ?
C35 C36 C42 C43 -177.66(17) . . . . ?
C36 C37 C38 C39 -60.7(2) . . . . ?
C36 C37 C38 C44 60.2(2) . . . . ?
C36 C42 C43 C44 -60.1(2) . . . . ?
C36 C42 C43 C45 60.4(2) . . . . ?
C37 C36 C41 C40 -59.7(2) . . . . ?
C37 C36 C42 C43 59.3(2) . . . . ?
C37 C38 C39 C40 61.6(2) . . . . ?
C37 C38 C44 C43 -61.6(2) . . . . ?
C38 C39 C40 C41 -60.9(2) . . . . ?
C38 C39 C40 C45 58.9(2) . . . . ?
C39 C38 C44 C43 59.1(2) . . . . ?
C39 C40 C41 C36 60.4(2) . . . . ?
C39 C40 C45 C43 -59.3(2) . . . . ?
C41 C36 C37 C38 59.2(2) . . . . ?
C41 C36 C42 C43 -59.0(2) . . . . ?
C41 C40 C45 C43 60.3(2) . . . . ?
C42 C36 C37 C38 -59.3(2) . . . . ?
C42 C36 C41 C40 59.3(2) . . . . ?
C42 C43 C44 C38 61.3(2) . . . . ?
C42 C43 C45 C40 -60.7(2) . . . . ?
C44 C38 C39 C40 -58.8(2) . . . . ?
C44 C43 C45 C40 59.5(2) . . . . ?
C45 C40 C41 C36 -59.8(2) . . . . ?
C45 C43 C44 C38 -59.5(2) . . . . ?
C46 C47 C48 C49 0.0(3) . . . . ?
C46 C47 C48 C52A -176.2(3) . . . . ?
C46 C47 C48 C52B 177.2(7) . . . . ?
C47 C46 C51 C50 2.1(3) . . . . ?
C47 C46 B1 C54 -16.4(3) . . . . ?
C47 C46 B1 C62 -132.22(19) . . . . ?
C47 C46 B1 C70 104.6(2) . . . . ?
C47 C48 C49 C50 0.8(3) . . . . ?
C47 C48 C52A F1A 153.2(5) . . . . ?
C47 C48 C52A F2A -84.9(7) . . . . ?
C47 C48 C52A F3A 29.8(8) . . . . ?
C47 C48 C52B F1B 175.2(10) . . . . ?
C47 C48 C52B F2B -70.3(10) . . . . ?
C47 C48 C52B F3B 57.7(18) . . . . ?
C48 C49 C50 C51 -0.2(3) . . . . ?
C48 C49 C50 C53 -175.9(2) . . . . ?
C49 C48 C52A F1A -23.1(7) . . . . ?
C49 C48 C52A F2A 98.8(7) . . . . ?
C49 C48 C52A F3A -146.5(6) . . . . ?
C49 C48 C52B F1B -7.7(14) . . . . ?
C49 C48 C52B F2B 106.8(10) . . . . ?
C49 C48 C52B F3B -125.2(15) . . . . ?
C49 C50 C51 C46 -1.3(3) . . . . ?
C49 C50 C53 F4 -144.4(2) . . . . ?
C49 C50 C53 F5 97.4(2) . . . . ?
C49 C50 C53 F6 -23.7(3) . . . . ?
C51 C46 C47 C48 -1.5(3) . . . . ?
C51 C46 B1 C54 165.51(17) . . . . ?
C51 C46 B1 C62 49.7(2) . . . . ?
C51 C46 B1 C70 -73.4(2) . . . . ?
C51 C50 C53 F4 39.8(3) . . . . ?
C51 C50 C53 F5 -78.3(3) . . . . ?
C51 C50 C53 F6 160.5(2) . . . . ?
C52A C48 C49 C50 177.1(3) . . . . ?
C52B C48 C49 C50 -176.1(8) . . . . ?
C53 C50 C51 C46 174.4(2) . . . . ?
C54 C55 C56 C57 -0.4(3) . . . . ?
C54 C55 C56 C60 -179.86(19) . . . . ?
C55 C54 C59 C58 -1.1(3) . . . . ?
C55 C54 B1 C46 133.89(19) . . . . ?
C55 C54 B1 C62 -106.8(2) . . . . ?
C55 C54 B1 C70 16.3(3) . . . . ?
C55 C56 C57 C58 0.4(3) . . . . ?
C55 C56 C60 F7 -19.4(3) . . . . ?
C55 C56 C60 F8 -139.7(2) . . . . ?
C55 C56 C60 F9 102.1(2) . . . . ?
C56 C57 C58 C59 -0.8(3) . . . . ?
C56 C57 C58 C61A -179.7(3) . . . . ?
C56 C57 C58 C61B 177.5(8) . . . . ?
C57 C56 C60 F7 161.2(2) . . . . ?
C57 C56 C60 F8 40.8(3) . . . . ?
C57 C56 C60 F9 -77.3(2) . . . . ?
C57 C58 C59 C54 1.1(3) . . . . ?
C57 C58 C61A F10A -51.7(5) . . . . ?
C57 C58 C61A F11A 66.2(6) . . . . ?
C57 C58 C61A F12A -172.9(4) . . . . ?
C57 C58 C61B F10B -79.0(19) . . . . ?
C57 C58 C61B F11B 37(2) . . . . ?
C57 C58 C61B F12B 158.6(18) . . . . ?
C59 C54 C55 C56 0.7(3) . . . . ?
C59 C54 B1 C46 -50.4(2) . . . . ?
C59 C54 B1 C62 68.9(2) . . . . ?
C59 C54 B1 C70 -167.97(17) . . . . ?
C59 C58 C61A F10A 129.4(4) . . . . ?
C59 C58 C61A F11A -112.7(5) . . . . ?
C59 C58 C61A F12A 8.2(6) . . . . ?
C59 C58 C61B F10B 99.4(18) . . . . ?
C59 C58 C61B F11B -144.9(16) . . . . ?
C59 C58 C61B F12B -23(2) . . . . ?
C60 C56 C57 C58 179.88(19) . . . . ?
C61A C58 C59 C54 -180.0(3) . . . . ?
C61B C58 C59 C54 -177.3(8) . . . . ?
C62 C63 C64 C65 1.4(3) . . . . ?
C62 C63 C64 C68A -175.6(2) . . . . ?
C62 C63 C64 C68B 164.4(11) . . . . ?
C63 C62 C67 C66 1.3(3) . . . . ?
C63 C62 B1 C46 -164.75(18) . . . . ?
C63 C62 B1 C54 74.9(2) . . . . ?
C63 C62 B1 C70 -46.7(2) . . . . ?
C63 C64 C65 C66 0.4(3) . . . . ?
C63 C64 C68A F13A 60.1(3) . . . . ?
C63 C64 C68A F14A -59.5(3) . . . . ?
C63 C64 C68A F15A 179.6(3) . . . . ?
C63 C64 C68B F13B 121.1(16) . . . . ?
C63 C64 C68B F14B 11(2) . . . . ?
C63 C64 C68B F15B -119.5(17) . . . . ?
C64 C65 C66 C67 -1.2(3) . . . . ?
C64 C65 C66 C69 178.5(2) . . . . ?
C65 C64 C68A F13A -116.9(3) . . . . ?
C65 C64 C68A F14A 123.5(3) . . . . ?
C65 C64 C68A F15A 2.6(4) . . . . ?
C65 C64 C68B F13B -74.3(18) . . . . ?
C65 C64 C68B F14B 175.7(17) . . . . ?
C65 C64 C68B F15B 45(2) . . . . ?
C65 C66 C67 C62 0.4(3) . . . . ?
C65 C66 C69 F16 9.3(3) . . . . ?
C65 C66 C69 F17 129.9(2) . . . . ?
C65 C66 C69 F18 -110.0(2) . . . . ?
C67 C62 C63 C64 -2.1(3) . . . . ?
C67 C62 B1 C46 21.6(3) . . . . ?
C67 C62 B1 C54 -98.8(2) . . . . ?
C67 C62 B1 C70 139.69(19) . . . . ?
C67 C66 C69 F16 -170.89(19) . . . . ?
C67 C66 C69 F17 -50.3(3) . . . . ?
C67 C66 C69 F18 69.7(3) . . . . ?
C68A C64 C65 C66 177.2(2) . . . . ?
C68B C64 C65 C66 -165.5(9) . . . . ?
C69 C66 C67 C62 -179.40(19) . . . . ?
C70 C71 C72 C73 -1.3(3) . . . . ?
C70 C71 C72 C76 178.0(2) . . . . ?
C71 C70 C75 C74 -1.3(3) . . . . ?
C71 C70 B1 C46 -67.5(2) . . . . ?
C71 C70 B1 C54 53.9(2) . . . . ?
C71 C70 B1 C62 171.61(17) . . . . ?
C71 C72 C73 C74 0.4(3) . . . . ?
C71 C72 C76 F19 -124.8(2) . . . . ?
C71 C72 C76 F20 116.8(2) . . . . ?
C71 C72 C76 F21 -3.5(3) . . . . ?
C72 C73 C74 C75 -0.1(4) . . . . ?
C72 C73 C74 C77 178.4(2) . . . . ?
C73 C72 C76 F19 54.5(3) . . . . ?
C73 C72 C76 F20 -64.0(3) . . . . ?
C73 C72 C76 F21 175.7(2) . . . . ?
C73 C74 C75 C70 0.6(4) . . . . ?
C73 C74 C77 F22 -55.0(3) . . . . ?
C73 C74 C77 F23 64.3(4) . . . . ?
C73 C74 C77 F24 -173.3(3) . . . . ?
C75 C70 C71 C72 1.7(3) . . . . ?
C75 C70 B1 C46 109.4(2) . . . . ?
C75 C70 B1 C54 -129.2(2) . . . . ?
C75 C70 B1 C62 -11.5(3) . . . . ?
C75 C74 C77 F22 123.6(3) . . . . ?
C75 C74 C77 F23 -117.2(3) . . . . ?
C75 C74 C77 F24 5.3(4) . . . . ?
C76 C72 C73 C74 -178.8(2) . . . . ?
C77 C74 C75 C70 -177.9(2) . . . . ?
B1 C46 C47 C48 -179.56(18) . . . . ?
B1 C46 C51 C50 -179.70(18) . . . . ?
B1 C54 C55 C56 176.54(18) . . . . ?
B1 C54 C59 C58 -177.10(18) . . . . ?
B1 C62 C63 C64 -176.28(19) . . . . ?
B1 C62 C67 C66 175.25(18) . . . . ?
B1 C70 C71 C72 178.86(19) . . . . ?
B1 C70 C75 C74 -178.3(2) . . . . ?
C78A C79A C80A C81A 179.1(6) . . . . ?
C78A C79A C84A C83A 179.5(7) . . . . ?
C78B C79B C80B C81B 168(2) . . . . ?
C78B C79B C84B C83B -176.9(18) . . . . ?
C79A C80A C81A C82A 3.0(9) . . . . ?
C79B C80B C81B C82B 21(5) . . . . ?
C80A C79A C84A C83A 3.0(10) . . . . ?
C80A C81A C82A C83A 0.2(9) . . . . ?
C80B C79B C84B C83B 12(3) . . . . ?
C80B C81B C82B C83B -13(4) . . . . ?
C81A C82A C83A C84A -1.6(9) . . . . ?
C81B C82B C83B C84B 4(3) . . . . ?
C82A C83A C84A C79A 0.0(11) . . . . ?
C82B C83B C84B C79B -4(3) . . . . ?
C84A C79A C80A C81A -4.4(9) . . . . ?
C84B C79B C80B C81B -20(4) . . . . ?
C85A C86A C87A C88A -179.0(7) . . . . ?
C85A C86A C91A C90A -179.8(3) . . . . ?
C86A C87A C88A C89A -1.3(14) . . . . ?
C87A C86A C91A C90A 0.8(8) . . . . ?
C87A C88A C89A C90A 1.2(9) . . . . ?
C88A C89A C90A C91A -0.1(6) . . . . ?
C89A C90A C91A C86A -0.9(6) . . . . ?
C91A C86A C87A C88A 0.3(14) . . . . ?
C85B C86B C87B C88B 180(2) . . . . ?
C85B C86B C91B C90B -177(3) . . . . ?
C86B C87B C88B C89B -3(3) . . . . ?
C87B C86B C91B C90B 4(6) . . . . ?
C87B C88B C89B C90B 4(3) . . . . ?
C88B C89B C90B C91B -1(4) . . . . ?
C89B C90B C91B C86B -3(6) . . . . ?
C91B C86B C87B C88B -1(4) . . . . ?
